data_7712854
loop_
_publ_author_name
'Li, Ru-Jin'
'de Montmollin, Jean'
'Fadaei-Tirani, Farzaneh'
'Scopelliti, Rosario'
'Severin, Kay'

_publ_section_title
;
 Construction of Pd-based coordination cages with three geometrically
 distinct ligands.
;
_journal_name_full 'Dalton transactions (Cambridge, England : 2003)'
_journal_paper_doi 10.1039/d3dt00248a
_journal_year 2023
_chemical_formula_moiety 'C128 H80 N16 Pd4'
_chemical_formula_sum 'C128 H80 N16 Pd4'
_chemical_formula_weight 2267.68
_space_group_crystal_system monoclinic
_space_group_IT_number 14
_space_group_name_Hall '-P 2yn'
_space_group_name_H-M_alt 'P 1 21/n 1'
_atom_sites_solution_hydrogens geom
_atom_sites_solution_primary dual
_atom_sites_solution_secondary difmap
_audit_creation_date 2023-01-13
_audit_creation_method
;
Olex2 1.5
(compiled 2022.04.07 svn.rca3783a0 for OlexSys, GUI svn.r6498)
;
_audit_update_record
;
2023-01-13 deposited with the CCDC.	2023-04-14 downloaded from the CCDC.
;
_cell_angle_alpha 90
_cell_angle_beta 99.765(6)
_cell_angle_gamma 90
_cell_formula_units_Z 4
_cell_length_a 25.5096(19)
_cell_length_b 16.3107(10)
_cell_length_c 41.832(3)
_cell_measurement_reflns_used 4727
_cell_measurement_temperature 140.00(10)
_cell_measurement_theta_max 46.6720
_cell_measurement_theta_min 3.4100
_cell_volume 17153(2)
_computing_cell_refinement 'CrysAlisPro 1.171.40.84a (Rigaku OD, 2020)'
_computing_data_collection 'CrysAlisPro 1.171.40.84a (Rigaku OD, 2020)'
_computing_data_reduction 'CrysAlisPro 1.171.40.84a (Rigaku OD, 2020)'
_computing_molecular_graphics 'Olex2 1.5 (Dolomanov et al., 2009)'
_computing_publication_material 'Olex2 1.5 (Dolomanov et al., 2009)'
_computing_structure_refinement 'SHELXL 2018/3 (Sheldrick, 2015)'
_computing_structure_solution 'SHELXT (Sheldrick, 2015)'
_diffrn_ambient_environment N~2~
_diffrn_ambient_temperature 140.00(10)
_diffrn_detector 'CCD plate'
_diffrn_detector_area_resol_mean 5.2817
_diffrn_detector_type AtlasS2
_diffrn_measured_fraction_theta_full 0.990
_diffrn_measured_fraction_theta_max 0.990
_diffrn_measurement_details
;
List of Runs (angles in degrees, time in seconds):

  # Type    Start    End  Width  t~exp~   \w     \q     \k     \f   Frames
#--------------------------------------------------------------------------
  1  \w    -72.00  16.00   1.00   15.00    --  -40.91  75.00 -23.00   88
  2  \w     15.00  42.00   1.00   15.00    --   40.91 -75.00-150.00   27
  3  \w     30.00 137.00   1.00   40.00    --  105.15 -75.00-150.00  107
  4  \w    102.00 162.00   1.00   40.00    --  105.15  75.00 -23.00   60
  5  \w   -115.00 -16.00   1.00   15.00    --  -40.91 -38.00  30.00   99
  6  \w    -21.00   5.00   1.00   15.00    --   40.91 -77.00   0.00   26
  7  \w    -33.00  64.00   1.00   15.00    --   40.91 -19.00-180.00   97
  8  \w     26.00  51.00   1.00   15.00    --   40.91 -77.00   0.00   25
  9  \w     29.00 131.00   1.00   40.00    --  105.15 -30.00-150.00  102
 10  \w    105.00 177.00   1.00   40.00    --  105.15 111.00 -60.00   72
 11  \w    109.00 155.00   1.00   40.00    --  105.15 111.00-180.00   46
 12  \w    106.00 134.00   1.00   40.00    --  105.15  77.00-150.00   28
 13  \w    113.00 167.00   1.00   40.00    --  105.15 111.00-150.00   54
 14  \w     42.00 104.00   1.00   40.00    --  105.15 -94.00  60.00   62
;
_diffrn_measurement_device 'four-circle diffractometer'
_diffrn_measurement_device_type 'SuperNova, Dual, Cu at home/near, AtlasS2'
_diffrn_measurement_method '\w scans'
_diffrn_orient_matrix_type 'CrysAlisPro convention (1999,Acta A55,543-557)'
_diffrn_orient_matrix_UB_11 -0.0537399000
_diffrn_orient_matrix_UB_12 0.0039429000
_diffrn_orient_matrix_UB_13 -0.0231902000
_diffrn_orient_matrix_UB_21 0.0146499000
_diffrn_orient_matrix_UB_22 -0.0781072000
_diffrn_orient_matrix_UB_23 -0.0172319000
_diffrn_orient_matrix_UB_31 -0.0255449000
_diffrn_orient_matrix_UB_32 -0.0529590000
_diffrn_orient_matrix_UB_33 0.0236997000
_diffrn_radiation_monochromator mirror
_diffrn_radiation_probe x-ray
_diffrn_radiation_type 'Cu K\a'
_diffrn_radiation_wavelength 1.54184
_diffrn_reflns_av_R_equivalents 0.1072
_diffrn_reflns_av_unetI/netI 0.1293
_diffrn_reflns_Laue_measured_fraction_full 0.990
_diffrn_reflns_Laue_measured_fraction_max 0.990
_diffrn_reflns_limit_h_max 22
_diffrn_reflns_limit_h_min -25
_diffrn_reflns_limit_k_max 14
_diffrn_reflns_limit_k_min -16
_diffrn_reflns_limit_l_max 41
_diffrn_reflns_limit_l_min -36
_diffrn_reflns_number 54539
_diffrn_reflns_point_group_measured_fraction_full 0.990
_diffrn_reflns_point_group_measured_fraction_max 0.990
_diffrn_reflns_theta_full 50.432
_diffrn_reflns_theta_max 50.432
_diffrn_reflns_theta_min 2.914
_diffrn_source 'micro-focus sealed X-ray tube'
_diffrn_source_type 'SuperNova (Cu) X-ray Source'
_exptl_absorpt_coefficient_mu 3.617
_exptl_absorpt_correction_T_max 0.708
_exptl_absorpt_correction_T_min 0.349
_exptl_absorpt_correction_type analytical
_exptl_absorpt_process_details
;
CrysAlisPro 1.171.40.84a (Rigaku Oxford Diffraction, 2020)
Analytical numeric absorption correction using a multifaceted crystal
model based on expressions derived by R.C. Clark & J.S. Reid.
(Clark, R. C. & Reid, J. S. (1995). Acta Cryst. A51, 887-897)
Empirical absorption correction using spherical harmonics,
implemented in SCALE3 ABSPACK scaling algorithm.
;
_exptl_crystal_colour 'clear light colourless'
_exptl_crystal_density_diffrn 0.878
_exptl_crystal_description prism
_exptl_crystal_F_000 4576
_exptl_crystal_size_max 0.362
_exptl_crystal_size_mid 0.259
_exptl_crystal_size_min 0.082
_refine_diff_density_max 0.696
_refine_diff_density_min -0.636
_refine_diff_density_rms 0.095
_refine_ls_extinction_method none
_refine_ls_goodness_of_fit_ref 0.936
_refine_ls_hydrogen_treatment constr
_refine_ls_matrix_type full
_refine_ls_number_parameters 1093
_refine_ls_number_reflns 17792
_refine_ls_number_restraints 1698
_refine_ls_restrained_S_all 0.927
_refine_ls_R_factor_all 0.1757
_refine_ls_R_factor_gt 0.1176
_refine_ls_shift/su_max 0.001
_refine_ls_shift/su_mean 0.000
_refine_ls_structure_factor_coef Fsqd
_refine_ls_weighting_details 'w=1/[\s^2^(Fo^2^)+(0.2000P)^2^] where P=(Fo^2^+2Fc^2^)/3'
_refine_ls_weighting_scheme calc
_refine_ls_wR_factor_gt 0.3319
_refine_ls_wR_factor_ref 0.3568
_reflns_Friedel_coverage 0.000
_reflns_number_gt 6785
_reflns_number_total 17792
_reflns_threshold_expression 'I > 2\s(I)'
_twin_special_details
;
Component 2 rotated by -172.7010\% 
around [0.01 0.99 -0.14] (reciprocal) or [-0.00 1.00 -0.02] (direct)
;
_cod_data_source_file d3dt00248a2.cif
_cod_data_source_block rj09
_cod_database_code 7712854
_shelx_shelxl_version_number 2018/3
_chemical_oxdiff_formula 'C128 H80 N16 Pd4'
_shelx_space_group_comment
;
The symmetry employed for this shelxl refinement is uniquely defined
by the following loop, which should always be used as a source of
symmetry information in preference to the above space-group names.
They are only intended as comments.
;
_shelx_estimated_absorpt_t_max 0.756
_shelx_estimated_absorpt_t_min 0.354
_olex2_refinement_description
;
1. Fixed Uiso
 At 1.2 times of:
  All C(H) groups
2. Restrained distances
 C6-C4 \\sim C8-C7 \\sim C18-C16 \\sim C20-C19 \\sim C47-C50 \\sim C51-C52
\\sim C58-C56 \\sim C59-C60 ~
 C67-C70 \\sim C71-C72 \\sim C78-C76 \\sim C79-C80 \\sim C30-C27 \\sim C32-C31
\\sim C36-C38 \\sim C39-C40
 \\sim C87-C90 \\sim C91-C92 \\sim C98-C94 \\sim C100-C99 \\sim C108-C110 \\sim
C111-C112 \\sim C122-C120 ~
 C124-C123
 with sigma of 0.02
 C111-C110 \\sim C122-C123 \\sim C70-C71 \\sim C78-C79 \\sim C39-C38 \\sim
C31-C30 \\sim C50-C51 \\sim C58-
 C59 \\sim C91-C90 \\sim C99-C98 \\sim C19-C18 \\sim C6-C7
 with sigma of 0.02
3. Uiso/Uaniso restraints and constraints
Uanis(C29) \\sim Ueq, Uanis(C48) \\sim Ueq, Uanis(C49) \\sim Ueq, Uanis(N7)
\\sim Ueq, Uanis(C69) \\sim Ueq, Uanis(C68) \\sim Ueq, Uanis(C65) \\sim Ueq,
Uanis(C32) \\sim Ueq, Uanis(C34) \\sim Ueq, Uanis(C35) \\sim Ueq, Uanis(C36)
\\sim Ueq, Uanis(C37) \\sim Ueq, Uanis(C38) \\sim Ueq, Uanis(C87) \\sim Ueq,
Uanis(C86) \\sim Ueq, Uanis(C85) \\sim Ueq, Uanis(N8) \\sim Ueq, Uanis(C89)
\\sim Ueq, Uanis(C90) \\sim Ueq, Uanis(C91) \\sim Ueq, Uanis(C93) \\sim Ueq,
Uanis(C92) \\sim Ueq: with sigma of 0.01 and sigma for terminal atoms of 0.02
Uanis(C33) \\sim Ueq, Uanis(C125) \\sim Ueq: with sigma of 0.01 and sigma for
terminal atoms of 0.02
4. Rigid body (RIGU) restrains
 All non-hydrogen atoms
 with sigma for 1-2 distances of 0.001 and sigma for 1-3 distances of 0.001
5.a Aromatic/amide H refined with riding coordinates:
 C1(H1), C2(H2), C3(H3), C5(H5), C17(H17), C15(H15), C14(H14), C13(H13),
 C25(H25), C26(H26), C28(H28), C29(H29), C45(H45), C46(H46), C48(H48), C49(H49),
  C12(H12), C9(H9), C10(H10), C11(H11), C23(H23), C22(H22), C21(H21), C24(H24),
 C69(H69), C68(H68), C66(H66), C65(H65), C62(H62), C61(H61), C64(H64), C63(H63),
  C109(H109), C107(H107), C106(H106), C105(H105), C117(H117), C118(H118),
 C119(H119), C121(H121), C82(H82), C81(H81), C84(H84), C83(H83), C115(H115),
 C114(H114), C113(H113), C116(H116), C127(H127), C126(H126), C125(H125),
 C128(H128), C102(H102), C101(H101), C104(H104), C103(H103), C42(H42), C41(H41),
  C44(H44), C43(H43), C33(H33), C34(H34), C35(H35), C37(H37), C53(H53),
 C54(H54), C55(H55), C57(H57), C77(H77), C75(H75), C74(H74), C73(H73), C86(H86),
  C85(H85), C89(H89), C88(H88), C93(H93), C97(H97), C96(H96), C95(H95)
5.b Fitted hexagon refined as free rotating group:
 N1(C1,C2,C3,C4,C5), N2(C17,C16,C15,C14,C13), N3(C25,C26,C27,C28,C29), N4(C45,
 C46,C47,C48,C49), N5(C12,C8,C9,C10,C11), N6(C23,C22,C21,C20,C24), N7(C69,C68,
 C67,C66,C65), N9(C62,C61,C60,C64,C63), N10(C109,C108,C107,C106,C105), N11(C117,
 C118,C119,C120,C121), N12(C82,C81,C80,C84,C83), N13(C115,C114,C113,C112,C116),
 N14(C127,C126,C125,C124,C128), N15(C102,C101,C100,C104,C103), N16(C42,C41,C40,
 C44,C43), C32(C33,C34,C35,C36,C37), C52(C53,C54,C55,C56,C57), C72(C77,C76,C75,
 C74,C73), C87(C86,C85,N8,C89,C88), C94(C93,C92,C97,C96,C95)
;
_olex2_submission_special_instructions 'No special instructions were received'
_oxdiff_exptl_absorpt_empirical_details
;
Empirical correction (ABSPACK) includes:
- Absorption correction using spherical harmonics
- Frame scaling
;
_oxdiff_exptl_absorpt_empirical_full_max 2.635
_oxdiff_exptl_absorpt_empirical_full_min 0.387
_oxdiff_twin_integration_method simultaneous
_oxdiff_twin_items 2

loop_
_space_group_symop_operation_xyz
'x, y, z'
'-x+1/2, y+1/2, -z+1/2'
'-x, -y, -z'
'x-1/2, -y-1/2, z-1/2'

loop_
_atom_site_label
_atom_site_type_symbol
_atom_site_fract_x
_atom_site_fract_y
_atom_site_fract_z
_atom_site_U_iso_or_equiv
_atom_site_adp_type
_atom_site_occupancy
_atom_site_site_symmetry_order
_atom_site_calc_flag
_atom_site_refinement_flags_posn
_atom_site_refinement_flags_adp
_atom_site_refinement_flags_occupancy
_atom_site_disorder_assembly
_atom_site_disorder_group
Pd1 Pd 0.13357(5) 0.08419(8) 0.55354(4) 0.1204(6) Uani 1 1 d . . . . .
Pd2 Pd 0.13937(7) 0.62545(8) 0.56872(5) 0.1561(8) Uani 1 1 d . . . . .
Pd3 Pd 0.75139(6) 0.35745(8) 0.63294(4) 0.1129(5) Uani 1 1 d . . . . .
Pd4 Pd 0.65527(7) 0.36216(9) 0.81593(4) 0.1451(7) Uani 1 1 d . . . . .
N1 N 0.1054(3) 0.1257(6) 0.5077(2) 0.106(3) Uani 1 1 d G . . . .
C1 C 0.0893(4) 0.0745(4) 0.4813(3) 0.127(5) Uani 1 1 d G . . . .
H1 H 0.091421 0.016684 0.484014 0.152 Uiso 1 1 calc R U . . .
C2 C 0.0702(4) 0.1078(6) 0.4510(2) 0.119(5) Uani 1 1 d G . . . .
H2 H 0.059213 0.072822 0.432984 0.143 Uiso 1 1 calc R U . . .
C3 C 0.0671(4) 0.1924(6) 0.4471(2) 0.124(5) Uani 1 1 d G . . . .
H3 H 0.054026 0.215217 0.426391 0.149 Uiso 1 1 calc R U . . .
C4 C 0.0832(4) 0.2437(4) 0.4735(3) 0.110(5) Uani 1 1 d DG . . . .
C5 C 0.1023(4) 0.2103(5) 0.5038(2) 0.104(4) Uani 1 1 d G . . . .
H5 H 0.113256 0.245340 0.521859 0.124 Uiso 1 1 calc R U . . .
N2 N 0.0657(3) 0.1263(6) 0.5687(2) 0.109(3) Uani 1 1 d G . . . .
C17 C 0.0657(4) 0.2024(6) 0.5836(2) 0.102(4) Uani 1 1 d G . . . .
H17 H 0.098054 0.231896 0.589368 0.123 Uiso 1 1 calc R U . . .
C16 C 0.0184(5) 0.2353(5) 0.5902(2) 0.108(4) Uani 1 1 d DG . . . .
C15 C -0.0289(4) 0.1921(7) 0.5819(3) 0.130(6) Uani 1 1 d G . . . .
H15 H -0.061207 0.214645 0.586352 0.156 Uiso 1 1 calc R U . . .
C14 C -0.0289(3) 0.1160(7) 0.5669(3) 0.163(8) Uani 1 1 d G . . . .
H14 H -0.061250 0.086507 0.561192 0.196 Uiso 1 1 calc R U . . .
C13 C 0.0184(4) 0.0831(5) 0.5603(3) 0.152(8) Uani 1 1 d G . . . .
H13 H 0.018359 0.031062 0.550120 0.183 Uiso 1 1 calc R U . . .
N3 N 0.1603(5) 0.0541(6) 0.5997(2) 0.130(4) Uani 1 1 d G . . . .
C25 C 0.1352(4) 0.0037(6) 0.6192(3) 0.131(5) Uani 1 1 d G . . . .
H25 H 0.101199 -0.018859 0.610982 0.157 Uiso 1 1 calc R U . . .
C26 C 0.1596(6) -0.0139(7) 0.6507(3) 0.144(5) Uani 1 1 d G . . . .
H26 H 0.142420 -0.048357 0.664061 0.173 Uiso 1 1 calc R U . . .
C27 C 0.2093(6) 0.0191(8) 0.6628(2) 0.149(6) Uani 1 1 d DG . . . .
C28 C 0.2345(4) 0.0695(9) 0.6433(3) 0.184(9) Uani 1 1 d G . . . .
H28 H 0.268462 0.092047 0.651558 0.221 Uiso 1 1 calc R U . . .
C29 C 0.2100(5) 0.0871(7) 0.6118(3) 0.155(6) Uani 1 1 d G U . . .
H29 H 0.227242 0.121547 0.598478 0.186 Uiso 1 1 calc R U . . .
N4 N 0.2008(4) 0.0498(8) 0.5383(3) 0.146(4) Uani 1 1 d G . . . .
C45 C 0.2103(4) -0.0339(7) 0.5367(4) 0.170(8) Uani 1 1 d G . . . .
H45 H 0.183879 -0.072046 0.540407 0.205 Uiso 1 1 calc R U . . .
C46 C 0.2587(5) -0.0617(6) 0.5297(4) 0.192(10) Uani 1 1 d G . . . .
H46 H 0.265205 -0.118840 0.528635 0.230 Uiso 1 1 calc R U . . .
C47 C 0.2974(4) -0.0058(9) 0.5244(4) 0.165(7) Uani 1 1 d DG . . . .
C48 C 0.2878(5) 0.0779(8) 0.5260(3) 0.160(5) Uani 1 1 d G U . . .
H48 H 0.314260 0.116050 0.522305 0.191 Uiso 1 1 calc R U . . .
C49 C 0.2395(6) 0.1057(6) 0.5330(3) 0.164(6) Uani 1 1 d G U . . .
H49 H 0.232934 0.162845 0.534077 0.197 Uiso 1 1 calc R U . . .
N5 N 0.0982(4) 0.5954(6) 0.5275(2) 0.123(3) Uani 1 1 d G . . . .
C12 C 0.1057(4) 0.5164(5) 0.5167(3) 0.124(5) Uani 1 1 d G . . . .
H12 H 0.132277 0.482192 0.528630 0.149 Uiso 1 1 calc R U . . .
C8 C 0.0744(5) 0.4873(5) 0.4886(3) 0.111(5) Uani 1 1 d DG . . . .
C9 C 0.0356(5) 0.5374(7) 0.4712(2) 0.149(7) Uani 1 1 d G . . . .
H9 H 0.014223 0.517516 0.451893 0.179 Uiso 1 1 calc R U . . .
C10 C 0.0281(4) 0.6164(6) 0.4819(3) 0.155(7) Uani 1 1 d G . . . .
H10 H 0.001539 0.650594 0.470036 0.186 Uiso 1 1 calc R U . . .
C11 C 0.0594(4) 0.6454(4) 0.5101(3) 0.128(5) Uani 1 1 d G . . . .
H11 H 0.054224 0.699472 0.517477 0.153 Uiso 1 1 calc R U . . .
N6 N 0.0763(4) 0.5914(7) 0.5888(2) 0.142(4) Uani 1 1 d G . . . .
C23 C 0.0337(5) 0.6414(5) 0.5927(3) 0.131(5) Uani 1 1 d G . . . .
H23 H 0.034716 0.698284 0.588034 0.157 Uiso 1 1 calc R U . . .
C22 C -0.0103(4) 0.6080(7) 0.6035(3) 0.164(7) Uani 1 1 d G . . . .
H22 H -0.039421 0.642161 0.606155 0.197 Uiso 1 1 calc R U . . .
C21 C -0.0118(4) 0.5247(8) 0.6103(3) 0.141(5) Uani 1 1 d G . . . .
H21 H -0.041849 0.501953 0.617661 0.169 Uiso 1 1 calc R U . . .
C20 C 0.0308(5) 0.4748(5) 0.6064(3) 0.134(5) Uani 1 1 d DG . . . .
C24 C 0.0749(4) 0.5081(6) 0.5956(3) 0.126(5) Uani 1 1 d G . . . .
H24 H 0.103996 0.473987 0.592923 0.151 Uiso 1 1 calc R U . . .
N7 N 0.2027(5) 0.6528(9) 0.5449(3) 0.152(4) Uani 1 1 d G U . . .
C69 C 0.2451(6) 0.5982(7) 0.5515(3) 0.172(6) Uani 1 1 d G U . . .
H69 H 0.245050 0.556934 0.567498 0.206 Uiso 1 1 calc R U . . .
C68 C 0.2874(5) 0.6042(8) 0.5346(4) 0.166(6) Uani 1 1 d G U . . .
H68 H 0.316336 0.566887 0.539114 0.199 Uiso 1 1 calc R U . . .
C67 C 0.2874(5) 0.6646(9) 0.5112(3) 0.154(6) Uani 1 1 d DG . . . .
C66 C 0.2451(7) 0.7191(7) 0.5046(3) 0.163(6) Uani 1 1 d G . . . .
H66 H 0.245090 0.760435 0.488635 0.196 Uiso 1 1 calc R U . . .
C65 C 0.2027(5) 0.7132(7) 0.5215(4) 0.167(5) Uani 1 1 d G U . . .
H65 H 0.173803 0.750484 0.517018 0.200 Uiso 1 1 calc R U . . .
N9 N 0.7053(4) 0.2636(5) 0.6125(2) 0.110(3) Uani 1 1 d G . . . .
C62 C 0.7179(3) 0.2229(6) 0.5856(3) 0.119(5) Uani 1 1 d G . . . .
H62 H 0.748676 0.238085 0.577027 0.143 Uiso 1 1 calc R U . . .
C61 C 0.6855(4) 0.1599(6) 0.5713(2) 0.114(4) Uani 1 1 d G . . . .
H61 H 0.694050 0.132043 0.552891 0.137 Uiso 1 1 calc R U . . .
C60 C 0.6404(4) 0.1376(5) 0.5838(3) 0.097(4) Uani 1 1 d DG . . . .
C64 C 0.6278(3) 0.1783(6) 0.6107(3) 0.112(4) Uani 1 1 d G . . . .
H64 H 0.597058 0.163085 0.619298 0.134 Uiso 1 1 calc R U . . .
C63 C 0.6603(4) 0.2413(6) 0.6251(2) 0.104(4) Uani 1 1 d G . . . .
H63 H 0.651683 0.269127 0.643434 0.125 Uiso 1 1 calc R U . . .
N10 N 0.7992(5) 0.2756(6) 0.6586(3) 0.125(4) Uani 1 1 d G . . . .
C109 C 0.7895(4) 0.2537(6) 0.6892(3) 0.116(4) Uani 1 1 d G . . . .
H109 H 0.757422 0.270070 0.696053 0.139 Uiso 1 1 calc R U . . .
C108 C 0.8269(5) 0.2079(7) 0.7099(2) 0.128(5) Uani 1 1 d DG . . . .
C107 C 0.8739(5) 0.1839(7) 0.6999(3) 0.153(7) Uani 1 1 d G . . . .
H107 H 0.899391 0.152624 0.713996 0.184 Uiso 1 1 calc R U . . .
C106 C 0.8835(5) 0.2058(8) 0.6693(4) 0.184(9) Uani 1 1 d G . . . .
H106 H 0.915594 0.189444 0.662492 0.221 Uiso 1 1 calc R U . . .
C105 C 0.8461(6) 0.2516(8) 0.6487(2) 0.161(7) Uani 1 1 d G . . . .
H105 H 0.852712 0.266577 0.627768 0.193 Uiso 1 1 calc R U . . .
N11 N 0.7946(4) 0.4486(5) 0.6567(3) 0.110(3) Uani 1 1 d G . . . .
C117 C 0.8319(5) 0.4934(8) 0.6434(2) 0.181(10) Uani 1 1 d G . . . .
H117 H 0.836615 0.483259 0.621653 0.217 Uiso 1 1 calc R U . . .
C118 C 0.8623(5) 0.5529(7) 0.6617(3) 0.155(7) Uani 1 1 d G . . . .
H118 H 0.887765 0.583523 0.652551 0.186 Uiso 1 1 calc R U . . .
C119 C 0.8554(5) 0.5677(7) 0.6935(3) 0.170(8) Uani 1 1 d G . . . .
H119 H 0.876166 0.608413 0.705997 0.204 Uiso 1 1 calc R U . . .
C120 C 0.8181(5) 0.5229(7) 0.7068(2) 0.130(5) Uani 1 1 d DG . . . .
C121 C 0.7877(4) 0.4634(6) 0.6885(3) 0.107(4) Uani 1 1 d G . . . .
H121 H 0.762269 0.432773 0.697649 0.129 Uiso 1 1 calc R U . . .
N12 N 0.7062(4) 0.4383(5) 0.6056(3) 0.114(3) Uani 1 1 d G . . . .
C82 C 0.7186(4) 0.4617(7) 0.5758(3) 0.138(6) Uani 1 1 d G . . . .
H82 H 0.752014 0.447113 0.570322 0.165 Uiso 1 1 calc R U . . .
C81 C 0.6822(5) 0.5064(7) 0.5541(2) 0.124(5) Uani 1 1 d G . . . .
H81 H 0.690718 0.522339 0.533788 0.149 Uiso 1 1 calc R U . . .
C80 C 0.6333(5) 0.5277(6) 0.5622(3) 0.126(5) Uani 1 1 d DG . . . .
C84 C 0.6209(4) 0.5043(7) 0.5920(3) 0.126(5) Uani 1 1 d G . . . .
H84 H 0.587469 0.518899 0.597508 0.151 Uiso 1 1 calc R U . . .
C83 C 0.6573(5) 0.4596(6) 0.6137(2) 0.125(5) Uani 1 1 d G . . . .
H83 H 0.648765 0.443673 0.634042 0.150 Uiso 1 1 calc R U . . .
N13 N 0.7105(4) 0.2726(6) 0.8201(4) 0.140(4) Uani 1 1 d G . . . .
C115 C 0.7301(5) 0.2372(8) 0.8500(3) 0.157(7) Uani 1 1 d G . . . .
H115 H 0.715711 0.252565 0.868611 0.189 Uiso 1 1 calc R U . . .
C114 C 0.7706(5) 0.1794(8) 0.8525(3) 0.154(6) Uani 1 1 d G . . . .
H114 H 0.783929 0.155214 0.872944 0.184 Uiso 1 1 calc R U . . .
C113 C 0.7916(4) 0.1570(7) 0.8252(4) 0.157(7) Uani 1 1 d G . . . .
H113 H 0.819271 0.117463 0.826989 0.189 Uiso 1 1 calc R U . . .
C112 C 0.7720(6) 0.1924(8) 0.7954(3) 0.138(5) Uani 1 1 d DG . . . .
C116 C 0.7315(5) 0.2502(8) 0.7928(3) 0.149(6) Uani 1 1 d G . . . .
H116 H 0.718176 0.274414 0.772365 0.179 Uiso 1 1 calc R U . . .
N14 N 0.7108(4) 0.4468(6) 0.8211(3) 0.136(4) Uani 1 1 d G . . . .
C127 C 0.7283(6) 0.4908(8) 0.8494(3) 0.178(9) Uani 1 1 d G . . . .
H127 H 0.712252 0.482060 0.868027 0.213 Uiso 1 1 calc R U . . .
C126 C 0.7692(6) 0.5475(8) 0.8504(3) 0.193(10) Uani 1 1 d G . . . .
H126 H 0.781172 0.577476 0.869738 0.232 Uiso 1 1 calc R U . . .
C125 C 0.7927(5) 0.5602(8) 0.8232(4) 0.183(7) Uani 1 1 d G U . . .
H125 H 0.820647 0.598935 0.823859 0.220 Uiso 1 1 calc R U . . .
C124 C 0.7752(6) 0.5163(9) 0.7949(3) 0.163(7) Uani 1 1 d DG . . . .
C128 C 0.7342(6) 0.4596(8) 0.7939(3) 0.151(6) Uani 1 1 d G . . . .
H128 H 0.722282 0.429560 0.774556 0.181 Uiso 1 1 calc R U . . .
N15 N 0.5992(4) 0.4487(6) 0.8151(4) 0.145(4) Uani 1 1 d G . . . .
C102 C 0.5659(6) 0.4691(8) 0.7863(3) 0.149(6) Uani 1 1 d G . . . .
H102 H 0.572199 0.446814 0.766341 0.179 Uiso 1 1 calc R U . . .
C101 C 0.5234(5) 0.5221(9) 0.7868(3) 0.177(8) Uani 1 1 d G . . . .
H101 H 0.500583 0.535972 0.767190 0.212 Uiso 1 1 calc R U . . .
C100 C 0.5142(5) 0.5547(8) 0.8161(4) 0.163(6) Uani 1 1 d DG . . . .
C104 C 0.5475(6) 0.5343(8) 0.8448(3) 0.174(8) Uani 1 1 d G . . . .
H104 H 0.541198 0.556582 0.864807 0.208 Uiso 1 1 calc R U . . .
C103 C 0.5900(6) 0.4813(8) 0.8443(3) 0.177(8) Uani 1 1 d G . . . .
H103 H 0.612814 0.467424 0.863959 0.212 Uiso 1 1 calc R U . . .
N16 N 0.5988(4) 0.2752(6) 0.8072(4) 0.153(5) Uani 1 1 d G . . . .
C42 C 0.5785(6) 0.2492(8) 0.7760(3) 0.174(7) Uani 1 1 d G . . . .
H42 H 0.596063 0.263390 0.758466 0.209 Uiso 1 1 calc R U . . .
C41 C 0.5323(6) 0.2023(8) 0.7703(3) 0.163(6) Uani 1 1 d G . . . .
H41 H 0.518380 0.184460 0.748893 0.196 Uiso 1 1 calc R U . . .
C40 C 0.5065(4) 0.1814(7) 0.7959(4) 0.162(6) Uani 1 1 d DG . . . .
C44 C 0.5269(6) 0.2075(9) 0.8271(4) 0.173(6) Uani 1 1 d G . . . .
H44 H 0.509313 0.193267 0.844627 0.208 Uiso 1 1 calc R U . . .
C43 C 0.5731(6) 0.2544(8) 0.8328(3) 0.166(6) Uani 1 1 d G . . . .
H43 H 0.586996 0.272197 0.854201 0.200 Uiso 1 1 calc R U . . .
C6 C 0.0818(7) 0.3326(6) 0.4741(4) 0.111(5) Uani 1 1 d D . . . .
C7 C 0.0774(6) 0.4025(7) 0.4784(4) 0.103(5) Uani 1 1 d D . . . .
C18 C 0.0250(7) 0.3177(8) 0.6024(4) 0.109(5) Uani 1 1 d D . . . .
C19 C 0.0300(8) 0.3867(8) 0.6088(5) 0.152(7) Uani 1 1 d D . . . .
C30 C 0.2310(9) 0.0025(15) 0.6972(4) 0.172(8) Uani 1 1 d D . . . .
C31 C 0.2553(10) -0.0048(16) 0.7237(4) 0.194(9) Uani 1 1 d D . . . .
C32 C 0.2909(7) -0.0023(11) 0.7547(3) 0.184(6) Uani 1 1 d DG U . . .
C33 C 0.2752(5) -0.0406(10) 0.7812(5) 0.205(6) Uani 1 1 d G U . . .
H33 H 0.241438 -0.066631 0.778940 0.246 Uiso 1 1 calc R U . . .
C34 C 0.3088(8) -0.0407(10) 0.8111(4) 0.211(6) Uani 1 1 d G U . . .
H34 H 0.298102 -0.066919 0.829178 0.253 Uiso 1 1 calc R U . . .
C35 C 0.3582(7) -0.0026(11) 0.8144(3) 0.206(6) Uani 1 1 d G U . . .
H35 H 0.381192 -0.002727 0.834771 0.247 Uiso 1 1 calc R U . . .
C36 C 0.3739(5) 0.0357(10) 0.7879(5) 0.189(6) Uani 1 1 d DG U . . .
C37 C 0.3402(8) 0.0359(9) 0.7580(4) 0.187(6) Uani 1 1 d G U . . .
H37 H 0.350957 0.062045 0.739889 0.224 Uiso 1 1 calc R U . . .
C38 C 0.4172(8) 0.0977(14) 0.7921(6) 0.183(7) Uani 1 1 d D U . . .
C39 C 0.4569(7) 0.1333(13) 0.7879(6) 0.180(8) Uani 1 1 d D . . . .
C50 C 0.3492(5) -0.0386(11) 0.5234(4) 0.125(5) Uani 1 1 d D . . . .
C51 C 0.3940(5) -0.0588(12) 0.5243(5) 0.141(6) Uani 1 1 d D . . . .
C52 C 0.4497(3) -0.0753(8) 0.5233(3) 0.136(6) Uani 1 1 d DG . . . .
C53 C 0.4658(5) -0.1449(7) 0.5084(3) 0.163(8) Uani 1 1 d G . . . .
H53 H 0.439911 -0.181456 0.497225 0.195 Uiso 1 1 calc R U . . .
C54 C 0.5196(5) -0.1612(6) 0.5098(3) 0.144(6) Uani 1 1 d G . . . .
H54 H 0.530540 -0.208747 0.499580 0.173 Uiso 1 1 calc R U . . .
C55 C 0.5574(3) -0.1077(7) 0.5261(3) 0.139(6) Uani 1 1 d G . . . .
H55 H 0.594210 -0.118816 0.527030 0.167 Uiso 1 1 calc R U . . .
C56 C 0.5414(4) -0.0381(6) 0.5410(3) 0.108(4) Uani 1 1 d DG . . . .
C57 C 0.4876(5) -0.0219(6) 0.5396(3) 0.118(5) Uani 1 1 d G . . . .
H57 H 0.476622 0.025700 0.549769 0.142 Uiso 1 1 calc R U . . .
C58 C 0.5794(6) 0.0181(10) 0.5594(5) 0.130(6) Uani 1 1 d D . . . .
C59 C 0.6071(6) 0.0710(8) 0.5705(4) 0.120(5) Uani 1 1 d D . . . .
C70 C 0.3368(6) 0.6688(12) 0.4979(5) 0.151(6) Uani 1 1 d D . . . .
C71 C 0.3778(6) 0.6694(11) 0.4884(5) 0.144(5) Uani 1 1 d D . . . .
C72 C 0.4258(4) 0.6531(7) 0.4767(4) 0.146(5) Uani 1 1 d DG . . . .
C77 C 0.4674(6) 0.6290(6) 0.5008(2) 0.135(4) Uani 1 1 d G . . . .
H77 H 0.461139 0.619476 0.522252 0.161 Uiso 1 1 calc R U . . .
C76 C 0.5182(5) 0.6189(6) 0.4935(3) 0.130(4) Uani 1 1 d DG . . . .
C75 C 0.5274(5) 0.6329(7) 0.4622(4) 0.158(6) Uani 1 1 d G . . . .
H75 H 0.562083 0.625998 0.457192 0.190 Uiso 1 1 calc R U . . .
C74 C 0.4858(7) 0.6570(7) 0.4381(3) 0.167(6) Uani 1 1 d G . . . .
H74 H 0.492047 0.666501 0.416661 0.201 Uiso 1 1 calc R U . . .
C73 C 0.4350(5) 0.6670(7) 0.4454(3) 0.153(6) Uani 1 1 d G . . . .
H73 H 0.406557 0.683493 0.428925 0.184 Uiso 1 1 calc R U . . .
C78 C 0.5610(7) 0.5914(10) 0.5171(4) 0.140(5) Uani 1 1 d D . . . .
C79 C 0.5933(6) 0.5659(10) 0.5375(4) 0.119(5) Uani 1 1 d D . . . .
C87 C 0.2241(7) 0.6900(10) 0.6758(3) 0.177(6) Uani 1 1 d DG U . . .
C86 C 0.2451(5) 0.6294(9) 0.6583(4) 0.182(6) Uani 1 1 d G U . . .
H86 H 0.274884 0.598288 0.668206 0.218 Uiso 1 1 calc R U . . .
C85 C 0.2224(6) 0.6145(8) 0.6262(4) 0.185(6) Uani 1 1 d G U . . .
H85 H 0.236677 0.573049 0.614206 0.223 Uiso 1 1 calc R U . . .
N8 N 0.1787(6) 0.6600(9) 0.6116(2) 0.171(4) Uani 1 1 d G U . . .
C89 C 0.1578(5) 0.7206(8) 0.6292(4) 0.162(5) Uani 1 1 d G U . . .
H89 H 0.127988 0.751768 0.619228 0.194 Uiso 1 1 calc R U . . .
C88 C 0.1805(7) 0.7356(8) 0.6612(4) 0.204(10) Uani 1 1 d G . . . .
H88 H 0.166195 0.777010 0.673229 0.245 Uiso 1 1 calc R U . . .
C90 C 0.2558(9) 0.7010(15) 0.7077(4) 0.179(6) Uani 1 1 d D U . . .
C91 C 0.2678(9) 0.7044(14) 0.7363(4) 0.168(6) Uani 1 1 d D U . . .
C94 C 0.3748(5) 0.6779(9) 0.8092(5) 0.177(6) Uani 1 1 d DG . . . .
C93 C 0.3495(7) 0.6800(9) 0.7770(4) 0.177(6) Uani 1 1 d G U . . .
H93 H 0.367430 0.660746 0.760337 0.212 Uiso 1 1 calc R U . . .
C92 C 0.2980(8) 0.7104(10) 0.7692(3) 0.181(6) Uani 1 1 d DG U . . .
C97 C 0.2718(5) 0.7386(10) 0.7936(5) 0.197(9) Uani 1 1 d G . . . .
H97 H 0.236552 0.759312 0.788316 0.237 Uiso 1 1 calc R U . . .
C96 C 0.2970(8) 0.7364(10) 0.8258(4) 0.212(9) Uani 1 1 d G . . . .
H96 H 0.279086 0.755696 0.842451 0.255 Uiso 1 1 calc R U . . .
C95 C 0.3485(8) 0.7061(11) 0.8336(3) 0.237(12) Uani 1 1 d G . . . .
H95 H 0.365793 0.704605 0.855529 0.284 Uiso 1 1 calc R U . . .
C98 C 0.4263(7) 0.6404(11) 0.8141(6) 0.164(6) Uani 1 1 d D . . . .
C99 C 0.4652(7) 0.5984(13) 0.8162(5) 0.173(7) Uani 1 1 d D . . . .
C110 C 0.8140(7) 0.1949(10) 0.7420(4) 0.125(5) Uani 1 1 d D . . . .
C111 C 0.7937(9) 0.1845(13) 0.7656(4) 0.152(7) Uani 1 1 d D . . . .
C122 C 0.8077(7) 0.5341(10) 0.7390(3) 0.121(5) Uani 1 1 d D . . . .
C123 C 0.7940(9) 0.5235(13) 0.7637(4) 0.153(7) Uani 1 1 d D . . . .

loop_
_atom_site_aniso_label
_atom_site_aniso_U_11
_atom_site_aniso_U_22
_atom_site_aniso_U_33
_atom_site_aniso_U_23
_atom_site_aniso_U_13
_atom_site_aniso_U_12
Pd1 0.0908(10) 0.0918(9) 0.1721(14) 0.0053(9) 0.0036(9) -0.0095(8)
Pd2 0.1398(14) 0.0827(9) 0.2214(18) -0.0405(10) -0.0395(12) -0.0005(9)
Pd3 0.1101(11) 0.0894(8) 0.1340(12) -0.0025(8) 0.0057(8) -0.0019(8)
Pd4 0.1650(16) 0.1141(11) 0.1433(14) 0.0048(10) -0.0110(11) -0.0108(11)
N1 0.075(7) 0.092(5) 0.150(6) -0.004(5) 0.016(5) -0.034(5)
C1 0.106(13) 0.095(7) 0.168(8) -0.015(5) -0.010(8) -0.013(8)
C2 0.097(12) 0.095(5) 0.159(7) -0.023(6) 0.001(8) 0.000(8)
C3 0.122(14) 0.097(5) 0.149(8) -0.021(5) 0.010(8) 0.002(8)
C4 0.105(12) 0.088(4) 0.138(8) -0.011(4) 0.026(7) -0.015(6)
C5 0.075(10) 0.093(5) 0.143(7) -0.005(5) 0.020(7) -0.027(6)
N2 0.106(6) 0.095(6) 0.120(8) 0.008(6) -0.003(5) -0.017(5)
C17 0.087(7) 0.096(6) 0.110(10) 0.009(7) -0.022(7) -0.009(5)
C16 0.101(7) 0.114(6) 0.097(10) 0.024(7) -0.016(7) 0.010(5)
C15 0.091(7) 0.113(8) 0.178(16) 0.003(9) 0.000(8) 0.017(6)
C14 0.109(7) 0.132(10) 0.25(2) -0.034(12) 0.027(11) -0.004(7)
C13 0.103(7) 0.104(9) 0.25(2) -0.047(11) 0.024(9) -0.019(6)
N3 0.112(7) 0.091(9) 0.180(7) 0.024(6) 0.002(5) -0.007(6)
C25 0.128(9) 0.076(9) 0.185(9) 0.024(8) 0.017(6) 0.007(8)
C26 0.127(11) 0.115(13) 0.188(9) 0.037(9) 0.020(7) 0.017(9)
C27 0.132(11) 0.122(13) 0.188(8) 0.026(9) 0.016(6) 0.015(9)
C28 0.146(12) 0.20(2) 0.188(8) 0.050(11) -0.017(8) -0.042(13)
C29 0.129(7) 0.155(10) 0.171(7) 0.017(7) -0.003(6) -0.032(7)
N4 0.109(6) 0.138(7) 0.185(10) 0.020(9) 0.006(7) -0.007(6)
C45 0.085(9) 0.139(7) 0.28(2) -0.014(11) 0.000(12) -0.020(7)
C46 0.098(9) 0.143(7) 0.33(3) -0.004(14) 0.033(14) -0.019(7)
C47 0.097(7) 0.145(7) 0.25(2) -0.018(10) 0.006(10) -0.029(6)
C48 0.140(7) 0.146(6) 0.197(11) 0.008(8) 0.041(7) -0.013(6)
C49 0.142(7) 0.146(7) 0.210(11) 0.014(8) 0.047(7) -0.013(5)
N5 0.111(7) 0.076(5) 0.172(7) 0.001(5) -0.002(6) -0.002(6)
C12 0.132(12) 0.078(5) 0.155(9) 0.001(6) 0.005(7) -0.006(7)
C8 0.110(11) 0.083(4) 0.140(9) 0.008(5) 0.018(7) -0.006(5)
C9 0.148(12) 0.097(7) 0.187(12) 0.017(8) -0.013(9) 0.005(8)
C10 0.146(13) 0.098(7) 0.200(12) 0.015(8) -0.029(9) 0.013(8)
C11 0.101(10) 0.088(8) 0.186(12) 0.021(7) 0.003(8) -0.008(6)
N6 0.137(7) 0.113(6) 0.165(9) -0.013(8) -0.004(7) 0.029(5)
C23 0.117(10) 0.105(8) 0.152(14) -0.049(9) -0.031(8) 0.011(6)
C22 0.124(11) 0.141(8) 0.214(19) -0.009(12) -0.009(11) 0.023(8)
C21 0.086(8) 0.143(7) 0.171(16) -0.011(10) -0.048(8) 0.012(7)
C20 0.080(8) 0.127(5) 0.168(13) -0.028(8) -0.058(8) 0.001(5)
C24 0.073(7) 0.111(6) 0.163(13) -0.019(8) -0.065(7) 0.012(6)
N7 0.127(5) 0.132(7) 0.179(7) -0.015(6) -0.023(5) -0.021(5)
C69 0.159(8) 0.153(9) 0.196(10) 0.006(7) 0.009(7) 0.006(6)
C68 0.161(8) 0.150(9) 0.180(10) 0.012(7) 0.005(7) 0.011(7)
C67 0.149(10) 0.129(12) 0.166(13) -0.004(9) -0.026(9) -0.014(8)
C66 0.174(11) 0.133(14) 0.172(16) -0.005(9) -0.004(10) 0.006(9)
C65 0.163(8) 0.152(9) 0.173(9) -0.007(6) -0.011(7) -0.005(7)
N9 0.108(7) 0.095(5) 0.127(9) 0.019(6) 0.019(6) 0.009(6)
C62 0.110(9) 0.112(9) 0.138(10) 0.001(7) 0.029(8) -0.015(7)
C61 0.094(8) 0.099(9) 0.148(10) 0.009(7) 0.013(7) 0.001(6)
C60 0.076(7) 0.089(7) 0.117(9) 0.023(6) -0.010(6) 0.013(5)
C64 0.100(9) 0.103(8) 0.126(10) 0.015(6) 0.003(7) 0.008(6)
C63 0.099(9) 0.101(8) 0.109(9) 0.021(6) 0.005(7) 0.008(6)
N10 0.131(8) 0.097(6) 0.139(8) 0.012(7) 0.002(6) 0.003(6)
C109 0.125(10) 0.074(9) 0.141(9) 0.013(7) 0.001(7) 0.000(8)
C108 0.146(11) 0.084(10) 0.151(9) 0.021(8) 0.014(7) 0.025(8)
C107 0.175(13) 0.108(13) 0.181(13) 0.042(12) 0.042(10) 0.054(11)
C106 0.185(15) 0.18(2) 0.200(14) 0.074(13) 0.060(12) 0.075(14)
C105 0.165(13) 0.134(15) 0.189(14) 0.059(12) 0.046(10) 0.039(10)
N11 0.084(7) 0.100(5) 0.142(7) 0.016(6) 0.003(6) 0.017(5)
C117 0.190(16) 0.180(16) 0.183(12) -0.039(10) 0.063(11) -0.083(14)
C118 0.141(13) 0.129(12) 0.194(12) -0.019(10) 0.023(10) -0.025(10)
C119 0.168(15) 0.144(14) 0.198(11) -0.039(10) 0.032(11) -0.060(12)
C120 0.110(11) 0.100(9) 0.172(7) -0.006(7) -0.002(7) -0.005(7)
C121 0.099(10) 0.077(8) 0.140(8) 0.012(6) 0.003(7) 0.008(7)
N12 0.104(7) 0.090(6) 0.140(8) 0.003(6) -0.006(5) -0.008(6)
C82 0.112(9) 0.141(15) 0.152(11) 0.025(9) 0.001(7) -0.007(9)
C81 0.133(9) 0.112(12) 0.119(9) -0.011(8) 0.001(7) 0.008(8)
C80 0.138(9) 0.091(11) 0.144(10) 0.015(9) 0.013(6) 0.013(9)
C84 0.124(9) 0.107(12) 0.141(10) 0.018(9) 0.007(7) 0.018(9)
C83 0.116(9) 0.092(11) 0.162(10) 0.031(9) 0.010(7) 0.007(8)
N13 0.163(8) 0.101(6) 0.150(10) 0.003(8) 0.014(8) -0.011(6)
C115 0.116(14) 0.183(16) 0.174(10) 0.053(11) 0.030(10) -0.011(10)
C114 0.112(14) 0.185(17) 0.160(9) 0.034(11) 0.011(10) -0.012(9)
C113 0.138(15) 0.169(17) 0.163(10) 0.035(11) 0.017(10) -0.007(10)
C112 0.138(14) 0.116(12) 0.154(9) 0.011(9) 0.011(8) -0.012(8)
C116 0.151(14) 0.135(14) 0.155(10) -0.002(9) 0.010(10) 0.003(9)
N14 0.168(7) 0.104(6) 0.121(10) -0.007(7) -0.018(7) 0.003(7)
C127 0.206(16) 0.167(15) 0.149(10) -0.040(9) -0.003(10) -0.061(13)
C126 0.220(17) 0.173(17) 0.184(9) -0.051(11) 0.028(11) -0.068(14)
C125 0.191(11) 0.172(10) 0.183(8) -0.031(7) 0.019(7) -0.030(8)
C124 0.174(13) 0.138(12) 0.172(7) -0.015(8) 0.012(8) -0.006(10)
C128 0.169(12) 0.133(12) 0.139(10) 0.004(9) -0.006(8) -0.001(9)
N15 0.172(8) 0.105(7) 0.141(9) -0.002(8) -0.021(8) 0.001(7)
C102 0.159(13) 0.131(13) 0.143(9) 0.020(9) -0.015(8) -0.015(9)
C101 0.176(14) 0.189(19) 0.138(9) -0.018(11) -0.050(9) 0.020(11)
C100 0.210(12) 0.119(14) 0.141(9) 0.004(10) -0.021(8) -0.002(10)
C104 0.224(15) 0.151(16) 0.130(9) -0.011(11) -0.016(9) 0.029(11)
C103 0.227(15) 0.143(16) 0.145(9) -0.005(10) -0.011(10) 0.028(12)
N16 0.166(8) 0.093(6) 0.177(12) 0.024(9) -0.038(9) 0.007(7)
C42 0.186(12) 0.128(14) 0.182(10) 0.018(10) -0.042(9) -0.020(10)
C41 0.169(12) 0.112(13) 0.185(10) 0.023(10) -0.038(8) -0.002(9)
C40 0.179(10) 0.096(11) 0.192(11) 0.027(10) -0.026(8) 0.015(8)
C44 0.197(13) 0.114(14) 0.192(10) 0.021(10) -0.018(9) -0.006(10)
C43 0.191(13) 0.098(12) 0.193(11) 0.021(10) -0.017(9) 0.004(9)
C6 0.118(13) 0.088(4) 0.127(11) -0.007(5) 0.019(10) -0.018(6)
C7 0.099(11) 0.086(4) 0.129(11) 0.004(5) 0.031(9) -0.016(6)
C18 0.094(10) 0.122(5) 0.101(11) 0.013(7) -0.013(9) 0.012(6)
C19 0.133(14) 0.129(5) 0.183(18) -0.009(7) -0.002(12) 0.005(6)
C30 0.160(15) 0.159(19) 0.189(7) 0.034(10) 0.011(8) -0.003(14)
C31 0.199(16) 0.17(2) 0.196(8) 0.035(12) -0.009(9) -0.028(15)
C32 0.178(7) 0.182(10) 0.186(6) 0.012(7) 0.009(5) -0.007(7)
C33 0.208(9) 0.207(11) 0.193(7) 0.022(7) 0.016(5) -0.015(8)
C34 0.212(8) 0.212(11) 0.199(7) 0.036(8) 0.010(6) -0.023(7)
C35 0.207(8) 0.204(11) 0.201(8) 0.017(7) 0.020(6) -0.017(7)
C36 0.183(8) 0.187(10) 0.189(7) 0.006(6) 0.011(5) -0.013(7)
C37 0.181(7) 0.178(10) 0.194(7) 0.003(7) 0.008(5) -0.009(7)
C38 0.182(8) 0.170(10) 0.188(10) 0.010(8) 0.001(7) -0.004(7)
C39 0.180(9) 0.148(16) 0.201(16) 0.001(13) -0.004(10) -0.004(9)
C50 0.093(6) 0.138(10) 0.133(14) -0.003(11) -0.011(8) -0.030(6)
C51 0.097(5) 0.154(14) 0.163(17) -0.005(12) -0.006(8) -0.023(6)
C52 0.103(5) 0.123(9) 0.174(15) -0.010(9) 0.002(7) -0.018(5)
C53 0.128(8) 0.137(11) 0.211(18) -0.038(11) -0.004(10) -0.015(7)
C54 0.134(9) 0.101(9) 0.191(16) -0.010(9) 0.007(10) -0.006(7)
C55 0.115(9) 0.108(9) 0.194(16) -0.016(9) 0.023(9) -0.007(6)
C56 0.096(5) 0.093(7) 0.133(11) 0.014(7) 0.015(7) -0.008(5)
C57 0.092(6) 0.109(9) 0.149(13) 0.001(8) 0.009(7) -0.011(5)
C58 0.083(8) 0.113(9) 0.189(15) -0.019(9) 0.014(9) -0.001(7)
C59 0.077(8) 0.101(8) 0.173(13) -0.005(8) -0.001(8) 0.010(6)
C70 0.154(10) 0.114(14) 0.167(15) 0.013(11) -0.024(10) -0.005(10)
C71 0.156(9) 0.090(12) 0.168(13) 0.002(10) -0.022(8) -0.011(9)
C72 0.158(7) 0.109(13) 0.152(10) 0.009(11) -0.027(6) -0.002(9)
C77 0.151(8) 0.075(10) 0.159(9) 0.018(9) -0.028(6) -0.022(9)
C76 0.158(7) 0.052(8) 0.164(9) 0.017(9) -0.018(6) -0.015(9)
C75 0.189(11) 0.105(13) 0.169(10) 0.030(11) -0.005(7) 0.010(12)
C74 0.197(12) 0.148(18) 0.142(9) -0.010(11) -0.014(7) 0.020(13)
C73 0.187(11) 0.105(13) 0.151(9) 0.006(11) -0.021(8) 0.006(12)
C78 0.163(9) 0.076(11) 0.164(10) 0.008(10) -0.018(8) 0.002(10)
C79 0.131(9) 0.082(11) 0.140(9) 0.015(9) 0.012(7) -0.001(9)
C87 0.187(9) 0.154(9) 0.182(6) -0.004(6) 0.005(5) 0.019(7)
C86 0.182(9) 0.167(9) 0.186(6) -0.003(7) 0.001(6) 0.035(7)
C85 0.171(9) 0.180(9) 0.194(7) -0.019(6) -0.001(6) 0.028(7)
N8 0.158(7) 0.154(8) 0.187(5) -0.038(6) -0.010(5) 0.012(6)
C89 0.157(9) 0.135(8) 0.184(7) -0.029(7) 0.003(6) -0.003(7)
C88 0.240(15) 0.130(14) 0.212(9) -0.061(10) -0.044(10) 0.046(12)
C90 0.189(10) 0.160(10) 0.180(6) 0.002(6) 0.006(5) 0.009(8)
C91 0.174(9) 0.145(10) 0.179(5) 0.009(6) 0.009(5) -0.009(8)
C94 0.224(11) 0.106(14) 0.181(8) -0.016(11) -0.019(7) 0.006(10)
C93 0.188(7) 0.156(10) 0.175(7) -0.003(8) -0.003(6) -0.008(7)
C92 0.185(7) 0.167(11) 0.182(6) 0.003(7) 0.004(5) -0.008(7)
C97 0.214(15) 0.20(2) 0.172(7) 0.020(13) 0.002(9) 0.035(15)
C96 0.258(17) 0.18(2) 0.181(7) -0.013(15) -0.021(11) 0.061(16)
C95 0.264(16) 0.25(3) 0.174(9) -0.032(15) -0.032(10) 0.082(16)
C98 0.214(11) 0.090(13) 0.178(14) 0.033(12) 0.000(8) -0.007(9)
C99 0.225(12) 0.127(16) 0.148(14) 0.004(12) -0.019(10) 0.014(10)
C110 0.128(13) 0.096(11) 0.144(9) 0.023(9) 0.001(8) 0.026(10)
C111 0.164(16) 0.127(14) 0.164(10) 0.040(11) 0.027(11) 0.035(12)
C122 0.088(11) 0.095(10) 0.166(7) -0.014(7) -0.017(7) -0.011(9)
C123 0.142(15) 0.135(15) 0.173(8) -0.004(9) 0.005(9) 0.007(12)

loop_
_atom_type_symbol
_atom_type_description
_atom_type_scat_dispersion_real
_atom_type_scat_dispersion_imag
_atom_type_scat_source
C C 0.0181 0.0091 'International Tables Vol C Tables 4.2.6.8 and 6.1.1.4'
H H 0.0000 0.0000 'International Tables Vol C Tables 4.2.6.8 and 6.1.1.4'
N N 0.0311 0.0180 'International Tables Vol C Tables 4.2.6.8 and 6.1.1.4'
Pd Pd 0.1215 3.9337 'International Tables Vol C Tables 4.2.6.8 and 6.1.1.4'

loop_
_exptl_crystal_face_index_h
_exptl_crystal_face_index_k
_exptl_crystal_face_index_l
_exptl_crystal_face_perp_dist
0 1 0 0.1165
0 -1 0 0.1449
1 -1 -2 0.1793
-1 1 2 0.1621
-1 0 2 0.1286
1 0 -2 0.2203
1 -2 -2 0.1540
-1 2 2 0.1499
-1 -2 2 0.1356
-1 -1 2 0.1406
-1 0 -1 0.0532
2 -1 1 0.0925
4 -8 16 0.1035
16 -3 -1 0.1194
-4 10 -8 0.1007
-13 6 7 0.1328
-16 0 7 0.0867
-11 6 -11 0.0668
2 7 -20 0.1589
13 -2 11 0.0456
12 3 14 0.0460
8 0 22 0.0619
-14 -1 -11 0.0403
14 1 10 0.0425
12 0 16 0.0363
-4 -1 -25 0.1556
-10 -5 -15 0.0769

loop_
_geom_angle_atom_site_label_1
_geom_angle_atom_site_label_2
_geom_angle_atom_site_label_3
_geom_angle
_geom_angle_site_symmetry_1
_geom_angle_site_symmetry_3
_geom_angle_publ_flag
N1 Pd1 N2 89.9(4) . . ?
N3 Pd1 N1 174.7(4) . . ?
N3 Pd1 N2 87.2(4) . . ?
N3 Pd1 N4 93.9(5) . . ?
N4 Pd1 N1 88.8(4) . . ?
N4 Pd1 N2 176.8(5) . . ?
N5 Pd2 N6 87.1(4) . . ?
N5 Pd2 N7 88.6(5) . . ?
N5 Pd2 N8 177.1(6) . . ?
N6 Pd2 N7 175.0(4) . . ?
N8 Pd2 N6 91.1(5) . . ?
N8 Pd2 N7 93.3(5) . . ?
N10 Pd3 N9 88.8(4) . . ?
N10 Pd3 N11 89.7(4) . . ?
N11 Pd3 N9 175.1(5) . . ?
N12 Pd3 N9 91.2(4) . . ?
N12 Pd3 N10 177.1(5) . . ?
N12 Pd3 N11 90.6(4) . . ?
N14 Pd4 N13 91.1(5) . . ?
N14 Pd4 N15 90.3(5) . . ?
N14 Pd4 N16 175.9(6) . . ?
N15 Pd4 N13 175.7(6) . . ?
N15 Pd4 N16 90.4(5) . . ?
N16 Pd4 N13 88.5(5) . . ?
C1 N1 Pd1 123.7(6) . . ?
C1 N1 C5 120.0 . . ?
C5 N1 Pd1 116.3(6) . . ?
N1 C1 H1 120.0 . . ?
C2 C1 N1 120.0 . . ?
C2 C1 H1 120.0 . . ?
C1 C2 H2 120.0 . . ?
C1 C2 C3 120.0 . . ?
C3 C2 H2 120.0 . . ?
C2 C3 H3 120.0 . . ?
C4 C3 C2 120.0 . . ?
C4 C3 H3 120.0 . . ?
C3 C4 C5 120.0 . . ?
C3 C4 C6 127.6(10) . . ?
C5 C4 C6 112.4(10) . . ?
N1 C5 H5 120.0 . . ?
C4 C5 N1 120.0 . . ?
C4 C5 H5 120.0 . . ?
C17 N2 Pd1 120.0(6) . . ?
C17 N2 C13 120.0 . . ?
C13 N2 Pd1 119.5(6) . . ?
N2 C17 H17 120.0 . . ?
C16 C17 N2 120.0 . . ?
C16 C17 H17 120.0 . . ?
C17 C16 C15 120.0 . . ?
C17 C16 C18 112.3(11) . . ?
C15 C16 C18 127.4(11) . . ?
C16 C15 H15 120.0 . . ?
C14 C15 C16 120.0 . . ?
C14 C15 H15 120.0 . . ?
C15 C14 H14 120.0 . . ?
C15 C14 C13 120.0 . . ?
C13 C14 H14 120.0 . . ?
N2 C13 H13 120.0 . . ?
C14 C13 N2 120.0 . . ?
C14 C13 H13 120.0 . . ?
C25 N3 Pd1 126.6(7) . . ?
C25 N3 C29 120.0 . . ?
C29 N3 Pd1 113.4(7) . . ?
N3 C25 H25 120.0 . . ?
C26 C25 N3 120.0 . . ?
C26 C25 H25 120.0 . . ?
C25 C26 H26 120.0 . . ?
C25 C26 C27 120.0 . . ?
C27 C26 H26 120.0 . . ?
C26 C27 C28 120.0 . . ?
C26 C27 C30 116.7(14) . . ?
C28 C27 C30 123.1(14) . . ?
C27 C28 H28 120.0 . . ?
C29 C28 C27 120.0 . . ?
C29 C28 H28 120.0 . . ?
N3 C29 H29 120.0 . . ?
C28 C29 N3 120.0 . . ?
C28 C29 H29 120.0 . . ?
C45 N4 Pd1 117.2(8) . . ?
C45 N4 C49 120.0 . . ?
C49 N4 Pd1 122.5(8) . . ?
N4 C45 H45 120.0 . . ?
C46 C45 N4 120.0 . . ?
C46 C45 H45 120.0 . . ?
C45 C46 H46 120.0 . . ?
C47 C46 C45 120.0 . . ?
C47 C46 H46 120.0 . . ?
C46 C47 C48 120.0 . . ?
C46 C47 C50 116.4(13) . . ?
C48 C47 C50 122.6(13) . . ?
C47 C48 H48 120.0 . . ?
C49 C48 C47 120.0 . . ?
C49 C48 H48 120.0 . . ?
N4 C49 H49 120.0 . . ?
C48 C49 N4 120.0 . . ?
C48 C49 H49 120.0 . . ?
C12 N5 Pd2 116.3(6) . . ?
C12 N5 C11 120.0 . . ?
C11 N5 Pd2 123.5(6) . . ?
N5 C12 H12 120.0 . . ?
N5 C12 C8 120.0 . . ?
C8 C12 H12 120.0 . . ?
C12 C8 C7 121.4(11) . . ?
C9 C8 C12 120.0 . . ?
C9 C8 C7 118.3(11) . . ?
C8 C9 H9 120.0 . . ?
C8 C9 C10 120.0 . . ?
C10 C9 H9 120.0 . . ?
C9 C10 H10 120.0 . . ?
C11 C10 C9 120.0 . . ?
C11 C10 H10 120.0 . . ?
N5 C11 H11 120.0 . . ?
C10 C11 N5 120.0 . . ?
C10 C11 H11 120.0 . . ?
C23 N6 Pd2 125.7(7) . . ?
C23 N6 C24 120.0 . . ?
C24 N6 Pd2 114.0(7) . . ?
N6 C23 H23 120.0 . . ?
N6 C23 C22 120.0 . . ?
C22 C23 H23 120.0 . . ?
C23 C22 H22 120.0 . . ?
C21 C22 C23 120.0 . . ?
C21 C22 H22 120.0 . . ?
C22 C21 H21 120.0 . . ?
C22 C21 C20 120.0 . . ?
C20 C21 H21 120.0 . . ?
C21 C20 C19 123.6(13) . . ?
C24 C20 C21 120.0 . . ?
C24 C20 C19 115.9(13) . . ?
N6 C24 H24 120.0 . . ?
C20 C24 N6 120.0 . . ?
C20 C24 H24 120.0 . . ?
C69 N7 Pd2 114.1(10) . . ?
C69 N7 C65 120.0 . . ?
C65 N7 Pd2 125.5(10) . . ?
N7 C69 H69 120.0 . . ?
N7 C69 C68 120.0 . . ?
C68 C69 H69 120.0 . . ?
C69 C68 H68 120.0 . . ?
C67 C68 C69 120.0 . . ?
C67 C68 H68 120.0 . . ?
C68 C67 C66 120.0 . . ?
C68 C67 C70 113.9(15) . . ?
C66 C67 C70 125.8(15) . . ?
C67 C66 H66 120.0 . . ?
C67 C66 C65 120.0 . . ?
C65 C66 H66 120.0 . . ?
N7 C65 H65 120.0 . . ?
C66 C65 N7 120.0 . . ?
C66 C65 H65 120.0 . . ?
C62 N9 Pd3 120.3(7) . . ?
C62 N9 C63 120.0 . . ?
C63 N9 Pd3 119.7(7) . . ?
N9 C62 H62 120.0 . . ?
N9 C62 C61 120.0 . . ?
C61 C62 H62 120.0 . . ?
C62 C61 H61 120.0 . . ?
C60 C61 C62 120.0 . . ?
C60 C61 H61 120.0 . . ?
C61 C60 C64 120.0 . . ?
C61 C60 C59 121.6(11) . . ?
C64 C60 C59 118.3(11) . . ?
C60 C64 H64 120.0 . . ?
C60 C64 C63 120.0 . . ?
C63 C64 H64 120.0 . . ?
N9 C63 H63 120.0 . . ?
C64 C63 N9 120.0 . . ?
C64 C63 H63 120.0 . . ?
C109 N10 Pd3 118.8(8) . . ?
C109 N10 C105 120.0 . . ?
C105 N10 Pd3 120.3(8) . . ?
N10 C109 H109 120.0 . . ?
N10 C109 C108 120.0 . . ?
C108 C109 H109 120.0 . . ?
C109 C108 C107 120.0 . . ?
C109 C108 C110 114.5(11) . . ?
C107 C108 C110 125.3(12) . . ?
C108 C107 H107 120.0 . . ?
C108 C107 C106 120.0 . . ?
C106 C107 H107 120.0 . . ?
C107 C106 H106 120.0 . . ?
C105 C106 C107 120.0 . . ?
C105 C106 H106 120.0 . . ?
N10 C105 H105 120.0 . . ?
C106 C105 N10 120.0 . . ?
C106 C105 H105 120.0 . . ?
C117 N11 Pd3 122.9(7) . . ?
C117 N11 C121 120.0 . . ?
C121 N11 Pd3 117.0(7) . . ?
N11 C117 H117 120.0 . . ?
N11 C117 C118 120.0 . . ?
C118 C117 H117 120.0 . . ?
C117 C118 H118 120.0 . . ?
C119 C118 C117 120.0 . . ?
C119 C118 H118 120.0 . . ?
C118 C119 H119 120.0 . . ?
C120 C119 C118 120.0 . . ?
C120 C119 H119 120.0 . . ?
C119 C120 C121 120.0 . . ?
C119 C120 C122 124.3(12) . . ?
C121 C120 C122 115.7(12) . . ?
N11 C121 H121 120.0 . . ?
C120 C121 N11 120.0 . . ?
C120 C121 H121 120.0 . . ?
C82 N12 Pd3 120.0(7) . . ?
C82 N12 C83 120.0 . . ?
C83 N12 Pd3 119.0(7) . . ?
N12 C82 H82 120.0 . . ?
C81 C82 N12 120.0 . . ?
C81 C82 H82 120.0 . . ?
C82 C81 H81 120.0 . . ?
C80 C81 C82 120.0 . . ?
C80 C81 H81 120.0 . . ?
C81 C80 C84 120.0 . . ?
C81 C80 C79 118.8(12) . . ?
C84 C80 C79 120.8(12) . . ?
C80 C84 H84 120.0 . . ?
C83 C84 C80 120.0 . . ?
C83 C84 H84 120.0 . . ?
N12 C83 H83 120.0 . . ?
C84 C83 N12 120.0 . . ?
C84 C83 H83 120.0 . . ?
C115 N13 Pd4 121.1(9) . . ?
C115 N13 C116 120.0 . . ?
C116 N13 Pd4 118.7(9) . . ?
N13 C115 H115 120.0 . . ?
N13 C115 C114 120.0 . . ?
C114 C115 H115 120.0 . . ?
C115 C114 H114 120.0 . . ?
C113 C114 C115 120.0 . . ?
C113 C114 H114 120.0 . . ?
C114 C113 H113 120.0 . . ?
C114 C113 C112 120.0 . . ?
C112 C113 H113 120.0 . . ?
C113 C112 C116 120.0 . . ?
C113 C112 C111 127.2(13) . . ?
C116 C112 C111 112.3(13) . . ?
N13 C116 H116 120.0 . . ?
C112 C116 N13 120.0 . . ?
C112 C116 H116 120.0 . . ?
C127 N14 Pd4 125.3(9) . . ?
C127 N14 C128 120.0 . . ?
C128 N14 Pd4 114.6(9) . . ?
N14 C127 H127 120.0 . . ?
C126 C127 N14 120.0 . . ?
C126 C127 H127 120.0 . . ?
C127 C126 H126 120.0 . . ?
C127 C126 C125 120.0 . . ?
C125 C126 H126 120.0 . . ?
C126 C125 H125 120.0 . . ?
C124 C125 C126 120.0 . . ?
C124 C125 H125 120.0 . . ?
C125 C124 C128 120.0 . . ?
C125 C124 C123 127.4(14) . . ?
C128 C124 C123 112.5(14) . . ?
N14 C128 H128 120.0 . . ?
C124 C128 N14 120.0 . . ?
C124 C128 H128 120.0 . . ?
C102 N15 Pd4 120.9(9) . . ?
C102 N15 C103 120.0 . . ?
C103 N15 Pd4 118.7(9) . . ?
N15 C102 H102 120.0 . . ?
N15 C102 C101 120.0 . . ?
C101 C102 H102 120.0 . . ?
C102 C101 H101 120.0 . . ?
C100 C101 C102 120.0 . . ?
C100 C101 H101 120.0 . . ?
C101 C100 C99 118.0(15) . . ?
C104 C100 C101 120.0 . . ?
C104 C100 C99 121.3(15) . . ?
C100 C104 H104 120.0 . . ?
C103 C104 C100 120.0 . . ?
C103 C104 H104 120.0 . . ?
N15 C103 H103 120.0 . . ?
C104 C103 N15 120.0 . . ?
C104 C103 H103 120.0 . . ?
C42 N16 Pd4 121.9(10) . . ?
C42 N16 C43 120.0 . . ?
C43 N16 Pd4 116.8(10) . . ?
N16 C42 H42 120.0 . . ?
C41 C42 N16 120.0 . . ?
C41 C42 H42 120.0 . . ?
C42 C41 H41 120.0 . . ?
C42 C41 C40 120.0 . . ?
C40 C41 H41 120.0 . . ?
C41 C40 C39 117.1(16) . . ?
C44 C40 C41 120.0 . . ?
C44 C40 C39 122.9(16) . . ?
C40 C44 H44 120.0 . . ?
C40 C44 C43 120.0 . . ?
C43 C44 H44 120.0 . . ?
N16 C43 H43 120.0 . . ?
C44 C43 N16 120.0 . . ?
C44 C43 H43 120.0 . . ?
C7 C6 C4 170.4(19) . . ?
C6 C7 C8 172(2) . . ?
C19 C18 C16 173(2) . . ?
C18 C19 C20 163(2) . . ?
C31 C30 C27 169(3) . . ?
C30 C31 C32 170(3) . . ?
C33 C32 C31 118.7(19) . . ?
C33 C32 C37 120.0 . . ?
C37 C32 C31 121.3(19) . . ?
C32 C33 H33 120.0 . . ?
C34 C33 C32 120.0 . . ?
C34 C33 H33 120.0 . . ?
C33 C34 H34 120.0 . . ?
C33 C34 C35 120.0 . . ?
C35 C34 H34 120.0 . . ?
C34 C35 H35 120.0 . . ?
C36 C35 C34 120.0 . . ?
C36 C35 H35 120.0 . . ?
C35 C36 C37 120.0 . . ?
C35 C36 C38 121.2(18) . . ?
C37 C36 C38 116.1(18) . . ?
C32 C37 H37 120.0 . . ?
C36 C37 C32 120.0 . . ?
C36 C37 H37 120.0 . . ?
C39 C38 C36 159(3) . . ?
C38 C39 C40 159(3) . . ?
C51 C50 C47 173(2) . . ?
C50 C51 C52 173(2) . . ?
C53 C52 C51 121.9(12) . . ?
C53 C52 C57 120.0 . . ?
C57 C52 C51 118.0(12) . . ?
C52 C53 H53 120.0 . . ?
C52 C53 C54 120.0 . . ?
C54 C53 H53 120.0 . . ?
C53 C54 H54 120.0 . . ?
C53 C54 C55 120.0 . . ?
C55 C54 H54 120.0 . . ?
C54 C55 H55 120.0 . . ?
C56 C55 C54 120.0 . . ?
C56 C55 H55 120.0 . . ?
C55 C56 C57 120.0 . . ?
C55 C56 C58 122.2(11) . . ?
C57 C56 C58 117.8(11) . . ?
C52 C57 H57 120.0 . . ?
C56 C57 C52 120.0 . . ?
C56 C57 H57 120.0 . . ?
C59 C58 C56 170(2) . . ?
C58 C59 C60 179(2) . . ?
C71 C70 C67 177(2) . . ?
C70 C71 C72 169(2) . . ?
C77 C72 C71 113.6(14) . . ?
C77 C72 C73 120.0 . . ?
C73 C72 C71 126.0(14) . . ?
C72 C77 H77 120.0 . . ?
C72 C77 C76 120.0 . . ?
C76 C77 H77 120.0 . . ?
C77 C76 C75 120.0 . . ?
C77 C76 C78 121.5(15) . . ?
C75 C76 C78 118.5(15) . . ?
C76 C75 H75 120.0 . . ?
C74 C75 C76 120.0 . . ?
C74 C75 H75 120.0 . . ?
C75 C74 H74 120.0 . . ?
C75 C74 C73 120.0 . . ?
C73 C74 H74 120.0 . . ?
C72 C73 H73 120.0 . . ?
C74 C73 C72 120.0 . . ?
C74 C73 H73 120.0 . . ?
C79 C78 C76 175(2) . . ?
C78 C79 C80 176(2) . . ?
C86 C87 C88 120.0 . . ?
C86 C87 C90 111.7(16) . . ?
C88 C87 C90 128.1(16) . . ?
C87 C86 H86 120.0 . . ?
C87 C86 C85 120.0 . . ?
C85 C86 H86 120.0 . . ?
C86 C85 H85 120.0 . . ?
N8 C85 C86 120.0 . . ?
N8 C85 H85 120.0 . . ?
C85 N8 Pd2 119.3(10) . . ?
C89 N8 Pd2 119.9(10) . . ?
C89 N8 C85 120.0 . . ?
N8 C89 H89 120.0 . . ?
N8 C89 C88 120.0 . . ?
C88 C89 H89 120.0 . . ?
C87 C88 H88 120.0 . . ?
C89 C88 C87 120.0 . . ?
C89 C88 H88 120.0 . . ?
C91 C90 C87 161(3) . . ?
C90 C91 C92 163(3) . . ?
C93 C94 C95 120.0 . . ?
C93 C94 C98 114.5(18) . . ?
C95 C94 C98 125.4(18) . . ?
C94 C93 H93 120.0 . . ?
C94 C93 C92 120.0 . . ?
C92 C93 H93 120.0 . . ?
C93 C92 C91 121.5(18) . . ?
C93 C92 C97 120.0 . . ?
C97 C92 C91 118.0(18) . . ?
C92 C97 H97 120.0 . . ?
C96 C97 C92 120.0 . . ?
C96 C97 H97 120.0 . . ?
C97 C96 H96 120.0 . . ?
C97 C96 C95 120.0 . . ?
C95 C96 H96 120.0 . . ?
C94 C95 H95 120.0 . . ?
C96 C95 C94 120.0 . . ?
C96 C95 H95 120.0 . . ?
C99 C98 C94 170(2) . . ?
C98 C99 C100 173(3) . . ?
C111 C110 C108 168(2) . . ?
C110 C111 C112 166(2) . . ?
C123 C122 C120 163(2) . . ?
C122 C123 C124 176(2) . . ?

loop_
_geom_bond_atom_site_label_1
_geom_bond_atom_site_label_2
_geom_bond_distance
_geom_bond_site_symmetry_2
_geom_bond_publ_flag
Pd1 N1 2.045(8) . ?
Pd1 N2 2.060(8) . ?
Pd1 N3 1.999(9) . ?
Pd1 N4 2.006(9) . ?
Pd2 N5 1.924(8) . ?
Pd2 N6 2.014(9) . ?
Pd2 N7 2.085(10) . ?
Pd2 N8 1.985(10) . ?
Pd3 N9 2.029(7) . ?
Pd3 N10 1.995(8) . ?
Pd3 N11 2.011(8) . ?
Pd3 N12 1.982(7) . ?
Pd4 N13 2.017(9) . ?
Pd4 N14 1.964(9) . ?
Pd4 N15 2.005(9) . ?
Pd4 N16 2.010(9) . ?
N1 C1 1.3900 . ?
N1 C5 1.3900 . ?
C1 H1 0.9500 . ?
C1 C2 1.3900 . ?
C2 H2 0.9500 . ?
C2 C3 1.3900 . ?
C3 H3 0.9500 . ?
C3 C4 1.3900 . ?
C4 C5 1.3900 . ?
C4 C6 1.451(11) . ?
C5 H5 0.9500 . ?
N2 C17 1.3900 . ?
N2 C13 1.3900 . ?
C17 H17 0.9500 . ?
C17 C16 1.3900 . ?
C16 C15 1.3900 . ?
C16 C18 1.436(11) . ?
C15 H15 0.9500 . ?
C15 C14 1.3900 . ?
C14 H14 0.9500 . ?
C14 C13 1.3900 . ?
C13 H13 0.9500 . ?
N3 C25 1.3900 . ?
N3 C29 1.3900 . ?
C25 H25 0.9500 . ?
C25 C26 1.3900 . ?
C26 H26 0.9500 . ?
C26 C27 1.3900 . ?
C27 C28 1.3900 . ?
C27 C30 1.476(12) . ?
C28 H28 0.9500 . ?
C28 C29 1.3900 . ?
C29 H29 0.9500 . ?
N4 C45 1.3900 . ?
N4 C49 1.3900 . ?
C45 H45 0.9500 . ?
C45 C46 1.3900 . ?
C46 H46 0.9500 . ?
C46 C47 1.3900 . ?
C47 C48 1.3900 . ?
C47 C50 1.432(12) . ?
C48 H48 0.9500 . ?
C48 C49 1.3900 . ?
C49 H49 0.9500 . ?
N5 C12 1.3900 . ?
N5 C11 1.3900 . ?
C12 H12 0.9500 . ?
C12 C8 1.3900 . ?
C8 C9 1.3900 . ?
C8 C7 1.453(11) . ?
C9 H9 0.9500 . ?
C9 C10 1.3900 . ?
C10 H10 0.9500 . ?
C10 C11 1.3900 . ?
C11 H11 0.9500 . ?
N6 C23 1.3900 . ?
N6 C24 1.3900 . ?
C23 H23 0.9500 . ?
C23 C22 1.3900 . ?
C22 H22 0.9500 . ?
C22 C21 1.3900 . ?
C21 H21 0.9500 . ?
C21 C20 1.3900 . ?
C20 C24 1.3900 . ?
C20 C19 1.441(12) . ?
C24 H24 0.9500 . ?
N7 C69 1.3900 . ?
N7 C65 1.3900 . ?
C69 H69 0.9500 . ?
C69 C68 1.3900 . ?
C68 H68 0.9500 . ?
C68 C67 1.3900 . ?
C67 C66 1.3900 . ?
C67 C70 1.462(12) . ?
C66 H66 0.9500 . ?
C66 C65 1.3900 . ?
C65 H65 0.9500 . ?
N9 C62 1.3900 . ?
N9 C63 1.3900 . ?
C62 H62 0.9500 . ?
C62 C61 1.3900 . ?
C61 H61 0.9500 . ?
C61 C60 1.3900 . ?
C60 C64 1.3900 . ?
C60 C59 1.433(11) . ?
C64 H64 0.9500 . ?
C64 C63 1.3900 . ?
C63 H63 0.9500 . ?
N10 C109 1.3900 . ?
N10 C105 1.3900 . ?
C109 H109 0.9500 . ?
C109 C108 1.3900 . ?
C108 C107 1.3900 . ?
C108 C110 1.453(12) . ?
C107 H107 0.9500 . ?
C107 C106 1.3900 . ?
C106 H106 0.9500 . ?
C106 C105 1.3900 . ?
C105 H105 0.9500 . ?
N11 C117 1.3900 . ?
N11 C121 1.3900 . ?
C117 H117 0.9500 . ?
C117 C118 1.3900 . ?
C118 H118 0.9500 . ?
C118 C119 1.3900 . ?
C119 H119 0.9500 . ?
C119 C120 1.3900 . ?
C120 C121 1.3900 . ?
C120 C122 1.425(12) . ?
C121 H121 0.9500 . ?
N12 C82 1.3900 . ?
N12 C83 1.3900 . ?
C82 H82 0.9500 . ?
C82 C81 1.3900 . ?
C81 H81 0.9500 . ?
C81 C80 1.3900 . ?
C80 C84 1.3900 . ?
C80 C79 1.465(11) . ?
C84 H84 0.9500 . ?
C84 C83 1.3900 . ?
C83 H83 0.9500 . ?
N13 C115 1.3900 . ?
N13 C116 1.3900 . ?
C115 H115 0.9500 . ?
C115 C114 1.3900 . ?
C114 H114 0.9500 . ?
C114 C113 1.3900 . ?
C113 H113 0.9500 . ?
C113 C112 1.3900 . ?
C112 C116 1.3900 . ?
C112 C111 1.450(12) . ?
C116 H116 0.9500 . ?
N14 C127 1.3900 . ?
N14 C128 1.3900 . ?
C127 H127 0.9500 . ?
C127 C126 1.3900 . ?
C126 H126 0.9500 . ?
C126 C125 1.3900 . ?
C125 H125 0.9500 . ?
C125 C124 1.3900 . ?
C124 C128 1.3900 . ?
C124 C123 1.468(12) . ?
C128 H128 0.9500 . ?
N15 C102 1.3900 . ?
N15 C103 1.3900 . ?
C102 H102 0.9500 . ?
C102 C101 1.3900 . ?
C101 H101 0.9500 . ?
C101 C100 1.3900 . ?
C100 C104 1.3900 . ?
C100 C99 1.440(12) . ?
C104 H104 0.9500 . ?
C104 C103 1.3900 . ?
C103 H103 0.9500 . ?
N16 C42 1.3900 . ?
N16 C43 1.3900 . ?
C42 H42 0.9500 . ?
C42 C41 1.3900 . ?
C41 H41 0.9500 . ?
C41 C40 1.3900 . ?
C40 C44 1.3900 . ?
C40 C39 1.478(13) . ?
C44 H44 0.9500 . ?
C44 C43 1.3900 . ?
C43 H43 0.9500 . ?
C6 C7 1.164(12) . ?
C18 C19 1.160(13) . ?
C30 C31 1.181(14) . ?
C31 C32 1.451(12) . ?
C32 C33 1.3900 . ?
C32 C37 1.3900 . ?
C33 H33 0.9500 . ?
C33 C34 1.3900 . ?
C34 H34 0.9500 . ?
C34 C35 1.3900 . ?
C35 H35 0.9500 . ?
C35 C36 1.3900 . ?
C36 C37 1.3900 . ?
C36 C38 1.487(13) . ?
C37 H37 0.9500 . ?
C38 C39 1.207(14) . ?
C50 C51 1.184(13) . ?
C51 C52 1.456(12) . ?
C52 C53 1.3900 . ?
C52 C57 1.3900 . ?
C53 H53 0.9500 . ?
C53 C54 1.3900 . ?
C54 H54 0.9500 . ?
C54 C55 1.3900 . ?
C55 H55 0.9500 . ?
C55 C56 1.3900 . ?
C56 C57 1.3900 . ?
C56 C58 1.456(11) . ?
C57 H57 0.9500 . ?
C58 C59 1.161(12) . ?
C70 C71 1.181(14) . ?
C71 C72 1.418(12) . ?
C72 C77 1.3900 . ?
C72 C73 1.3900 . ?
C77 H77 0.9500 . ?
C77 C76 1.3900 . ?
C76 C75 1.3900 . ?
C76 C78 1.415(12) . ?
C75 H75 0.9500 . ?
C75 C74 1.3900 . ?
C74 H74 0.9500 . ?
C74 C73 1.3900 . ?
C73 H73 0.9500 . ?
C78 C79 1.157(13) . ?
C87 C86 1.3900 . ?
C87 C88 1.3900 . ?
C87 C90 1.451(13) . ?
C86 H86 0.9500 . ?
C86 C85 1.3900 . ?
C85 H85 0.9500 . ?
C85 N8 1.3900 . ?
N8 C89 1.3900 . ?
C89 H89 0.9500 . ?
C89 C88 1.3900 . ?
C88 H88 0.9500 . ?
C90 C91 1.184(14) . ?
C91 C92 1.463(13) . ?
C94 C93 1.3900 . ?
C94 C95 1.3900 . ?
C94 C98 1.433(13) . ?
C93 H93 0.9500 . ?
C93 C92 1.3900 . ?
C92 C97 1.3900 . ?
C97 H97 0.9500 . ?
C97 C96 1.3900 . ?
C96 H96 0.9500 . ?
C96 C95 1.3900 . ?
C95 H95 0.9500 . ?
C98 C99 1.195(14) . ?
C110 C111 1.202(13) . ?
C122 C123 1.162(13) . ?

loop_
_geom_torsion_atom_site_label_1
_geom_torsion_atom_site_label_2
_geom_torsion_atom_site_label_3
_geom_torsion_atom_site_label_4
_geom_torsion
_geom_torsion_site_symmetry_1
_geom_torsion_site_symmetry_2
_geom_torsion_site_symmetry_3
_geom_torsion_site_symmetry_4
_geom_torsion_publ_flag
Pd1 N1 C1 C2 179.5(7) . . . . ?
Pd1 N1 C5 C4 -179.5(6) . . . . ?
Pd1 N2 C17 C16 172.0(7) . . . . ?
Pd1 N2 C13 C14 -172.0(7) . . . . ?
Pd1 N3 C25 C26 177.9(8) . . . . ?
Pd1 N3 C29 C28 -178.1(7) . . . . ?
Pd1 N4 C45 C46 -173.2(8) . . . . ?
Pd1 N4 C49 C48 172.8(9) . . . . ?
Pd2 N5 C12 C8 174.7(7) . . . . ?
Pd2 N5 C11 C10 -174.3(8) . . . . ?
Pd2 N6 C23 C22 172.5(8) . . . . ?
Pd2 N6 C24 C20 -173.4(7) . . . . ?
Pd2 N7 C69 C68 173.2(8) . . . . ?
Pd2 N7 C65 C66 -172.4(8) . . . . ?
Pd2 N8 C89 C88 169.5(10) . . . . ?
Pd3 N9 C62 C61 -178.5(6) . . . . ?
Pd3 N9 C63 C64 178.5(6) . . . . ?
Pd3 N10 C109 C108 -169.2(8) . . . . ?
Pd3 N10 C105 C106 169.0(8) . . . . ?
Pd3 N11 C117 C118 -176.9(7) . . . . ?
Pd3 N11 C121 C120 177.1(7) . . . . ?
Pd3 N12 C82 C81 168.3(7) . . . . ?
Pd3 N12 C83 C84 -168.5(7) . . . . ?
Pd4 N13 C115 C114 -175.9(8) . . . . ?
Pd4 N13 C116 C112 176.0(8) . . . . ?
Pd4 N14 C127 C126 177.9(9) . . . . ?
Pd4 N14 C128 C124 -178.1(8) . . . . ?
Pd4 N15 C102 C101 172.4(9) . . . . ?
Pd4 N15 C103 C104 -172.6(8) . . . . ?
Pd4 N16 C42 C41 -166.5(8) . . . . ?
Pd4 N16 C43 C44 167.2(7) . . . . ?
N1 C1 C2 C3 0.0 . . . . ?
C1 N1 C5 C4 0.0 . . . . ?
C1 C2 C3 C4 0.0 . . . . ?
C2 C3 C4 C5 0.0 . . . . ?
C2 C3 C4 C6 -178.7(13) . . . . ?
C3 C4 C5 N1 0.0 . . . . ?
C5 N1 C1 C2 0.0 . . . . ?
N2 C17 C16 C15 0.0 . . . . ?
N2 C17 C16 C18 -173.6(11) . . . . ?
C17 N2 C13 C14 0.0 . . . . ?
C17 C16 C15 C14 0.0 . . . . ?
C16 C15 C14 C13 0.0 . . . . ?
C15 C14 C13 N2 0.0 . . . . ?
C13 N2 C17 C16 0.0 . . . . ?
N3 C25 C26 C27 0.0 . . . . ?
C25 N3 C29 C28 0.0 . . . . ?
C25 C26 C27 C28 0.0 . . . . ?
C25 C26 C27 C30 175.8(15) . . . . ?
C26 C27 C28 C29 0.0 . . . . ?
C26 C27 C30 C31 174(16) . . . . ?
C27 C28 C29 N3 0.0 . . . . ?
C28 C27 C30 C31 -10(17) . . . . ?
C29 N3 C25 C26 0.0 . . . . ?
N4 C45 C46 C47 0.0 . . . . ?
C45 N4 C49 C48 0.0 . . . . ?
C45 C46 C47 C48 0.0 . . . . ?
C45 C46 C47 C50 168.6(14) . . . . ?
C46 C47 C48 C49 0.0 . . . . ?
C47 C48 C49 N4 0.0 . . . . ?
C49 N4 C45 C46 0.0 . . . . ?
N5 C12 C8 C9 0.0 . . . . ?
N5 C12 C8 C7 -173.5(12) . . . . ?
C12 N5 C11 C10 0.0 . . . . ?
C12 C8 C9 C10 0.0 . . . . ?
C8 C9 C10 C11 0.0 . . . . ?
C9 C10 C11 N5 0.0 . . . . ?
C11 N5 C12 C8 0.0 . . . . ?
N6 C23 C22 C21 0.0 . . . . ?
C23 N6 C24 C20 0.0 . . . . ?
C23 C22 C21 C20 0.0 . . . . ?
C22 C21 C20 C24 0.0 . . . . ?
C22 C21 C20 C19 -171.7(15) . . . . ?
C21 C20 C24 N6 0.0 . . . . ?
C21 C20 C19 C18 92(8) . . . . ?
C24 N6 C23 C22 0.0 . . . . ?
C24 C20 C19 C18 -80(8) . . . . ?
N7 C69 C68 C67 0.0 . . . . ?
C69 N7 C65 C66 0.0 . . . . ?
C69 C68 C67 C66 0.0 . . . . ?
C69 C68 C67 C70 174.0(14) . . . . ?
C68 C67 C66 C65 0.0 . . . . ?
C67 C66 C65 N7 0.0 . . . . ?
C65 N7 C69 C68 0.0 . . . . ?
N9 C62 C61 C60 0.0 . . . . ?
C62 N9 C63 C64 0.0 . . . . ?
C62 C61 C60 C64 0.0 . . . . ?
C62 C61 C60 C59 -177.6(11) . . . . ?
C61 C60 C64 C63 0.0 . . . . ?
C60 C64 C63 N9 0.0 . . . . ?
C63 N9 C62 C61 0.0 . . . . ?
N10 C109 C108 C107 0.0 . . . . ?
N10 C109 C108 C110 175.2(13) . . . . ?
C109 N10 C105 C106 0.0 . . . . ?
C109 C108 C107 C106 0.0 . . . . ?
C109 C108 C110 C111 32(10) . . . . ?
C108 C107 C106 C105 0.0 . . . . ?
C108 C110 C111 C112 -102(13) . . . . ?
C107 C108 C110 C111 -153(9) . . . . ?
C107 C106 C105 N10 0.0 . . . . ?
C105 N10 C109 C108 0.0 . . . . ?
N11 C117 C118 C119 0.0 . . . . ?
C117 N11 C121 C120 0.0 . . . . ?
C117 C118 C119 C120 0.0 . . . . ?
C118 C119 C120 C121 0.0 . . . . ?
C118 C119 C120 C122 -179.2(14) . . . . ?
C119 C120 C121 N11 0.0 . . . . ?
C119 C120 C122 C123 -160(7) . . . . ?
C121 N11 C117 C118 0.0 . . . . ?
C121 C120 C122 C123 21(8) . . . . ?
N12 C82 C81 C80 0.0 . . . . ?
C82 N12 C83 C84 0.0 . . . . ?
C82 C81 C80 C84 0.0 . . . . ?
C82 C81 C80 C79 -172.6(12) . . . . ?
C81 C80 C84 C83 0.0 . . . . ?
C80 C84 C83 N12 0.0 . . . . ?
C83 N12 C82 C81 0.0 . . . . ?
N13 C115 C114 C113 0.0 . . . . ?
C115 N13 C116 C112 0.0 . . . . ?
C115 C114 C113 C112 0.0 . . . . ?
C114 C113 C112 C116 0.0 . . . . ?
C114 C113 C112 C111 171.2(17) . . . . ?
C113 C112 C116 N13 0.0 . . . . ?
C113 C112 C111 C110 -112(10) . . . . ?
C116 N13 C115 C114 0.0 . . . . ?
C116 C112 C111 C110 60(10) . . . . ?
N14 C127 C126 C125 0.0 . . . . ?
C127 N14 C128 C124 0.0 . . . . ?
C127 C126 C125 C124 0.0 . . . . ?
C126 C125 C124 C128 0.0 . . . . ?
C126 C125 C124 C123 177.9(17) . . . . ?
C125 C124 C128 N14 0.0 . . . . ?
C128 N14 C127 C126 0.0 . . . . ?
N15 C102 C101 C100 0.0 . . . . ?
C102 N15 C103 C104 0.0 . . . . ?
C102 C101 C100 C104 0.0 . . . . ?
C102 C101 C100 C99 -170.3(16) . . . . ?
C101 C100 C104 C103 0.0 . . . . ?
C100 C104 C103 N15 0.0 . . . . ?
C103 N15 C102 C101 0.0 . . . . ?
N16 C42 C41 C40 0.0 . . . . ?
C42 N16 C43 C44 0.0 . . . . ?
C42 C41 C40 C44 0.0 . . . . ?
C42 C41 C40 C39 178.4(15) . . . . ?
C41 C40 C44 C43 0.0 . . . . ?
C41 C40 C39 C38 -177(7) . . . . ?
C40 C44 C43 N16 0.0 . . . . ?
C44 C40 C39 C38 1(8) . . . . ?
C43 N16 C42 C41 0.0 . . . . ?
C6 C4 C5 N1 178.9(11) . . . . ?
C7 C8 C9 C10 173.7(11) . . . . ?
C18 C16 C15 C14 172.6(13) . . . . ?
C19 C20 C24 N6 172.3(13) . . . . ?
C30 C27 C28 C29 -175.5(16) . . . . ?
C31 C32 C33 C34 178.6(19) . . . . ?
C31 C32 C37 C36 -179(2) . . . . ?
C32 C33 C34 C35 0.0 . . . . ?
C33 C32 C37 C36 0.0 . . . . ?
C33 C34 C35 C36 0.0 . . . . ?
C34 C35 C36 C37 0.0 . . . . ?
C34 C35 C36 C38 160.9(18) . . . . ?
C35 C36 C37 C32 0.0 . . . . ?
C35 C36 C38 C39 134(7) . . . . ?
C36 C38 C39 C40 -147(6) . . . . ?
C37 C32 C33 C34 0.0 . . . . ?
C37 C36 C38 C39 -64(8) . . . . ?
C38 C36 C37 C32 -161.8(17) . . . . ?
C39 C40 C44 C43 -178.3(15) . . . . ?
C50 C47 C48 C49 -167.9(15) . . . . ?
C51 C52 C53 C54 -175.7(15) . . . . ?
C51 C52 C57 C56 175.9(14) . . . . ?
C52 C53 C54 C55 0.0 . . . . ?
C53 C52 C57 C56 0.0 . . . . ?
C53 C54 C55 C56 0.0 . . . . ?
C54 C55 C56 C57 0.0 . . . . ?
C54 C55 C56 C58 177.6(14) . . . . ?
C55 C56 C57 C52 0.0 . . . . ?
C55 C56 C58 C59 112(12) . . . . ?
C57 C52 C53 C54 0.0 . . . . ?
C57 C56 C58 C59 -70(12) . . . . ?
C58 C56 C57 C52 -177.7(13) . . . . ?
C59 C60 C64 C63 177.7(11) . . . . ?
C70 C67 C66 C65 -173.2(16) . . . . ?
C70 C71 C72 C77 -81(13) . . . . ?
C70 C71 C72 C73 106(12) . . . . ?
C71 C72 C77 C76 -173.5(13) . . . . ?
C71 C72 C73 C74 172.7(14) . . . . ?
C72 C77 C76 C75 0.0 . . . . ?
C72 C77 C76 C78 -177.5(12) . . . . ?
C77 C72 C73 C74 0.0 . . . . ?
C77 C76 C75 C74 0.0 . . . . ?
C76 C75 C74 C73 0.0 . . . . ?
C75 C74 C73 C72 0.0 . . . . ?
C73 C72 C77 C76 0.0 . . . . ?
C78 C76 C75 C74 177.5(12) . . . . ?
C79 C80 C84 C83 172.5(12) . . . . ?
C87 C86 C85 N8 0.0 . . . . ?
C87 C90 C91 C92 171(5) . . . . ?
C86 C87 C88 C89 0.0 . . . . ?
C86 C87 C90 C91 -122(8) . . . . ?
C86 C85 N8 Pd2 -169.5(10) . . . . ?
C86 C85 N8 C89 0.0 . . . . ?
C85 N8 C89 C88 0.0 . . . . ?
N8 C89 C88 C87 0.0 . . . . ?
C88 C87 C86 C85 0.0 . . . . ?
C88 C87 C90 C91 64(9) . . . . ?
C90 C87 C86 C85 -175.2(16) . . . . ?
C90 C87 C88 C89 174.3(19) . . . . ?
C90 C91 C92 C93 -31(10) . . . . ?
C90 C91 C92 C97 157(9) . . . . ?
C91 C92 C97 C96 172.6(17) . . . . ?
C94 C93 C92 C91 -172.4(18) . . . . ?
C94 C93 C92 C97 0.0 . . . . ?
C93 C94 C95 C96 0.0 . . . . ?
C93 C94 C98 C99 -60(15) . . . . ?
C93 C92 C97 C96 0.0 . . . . ?
C92 C97 C96 C95 0.0 . . . . ?
C97 C96 C95 C94 0.0 . . . . ?
C95 C94 C93 C92 0.0 . . . . ?
C95 C94 C98 C99 115(14) . . . . ?
C98 C94 C93 C92 176.2(16) . . . . ?
C98 C94 C95 C96 -175.8(17) . . . . ?
C99 C100 C104 C103 170.0(17) . . . . ?
C110 C108 C107 C106 -174.6(14) . . . . ?
C111 C112 C116 N13 -172.4(15) . . . . ?
C122 C120 C121 N11 179.3(13) . . . . ?
C123 C124 C128 N14 -178.2(15) . . . . ?

loop_
_twin_individual_id
_twin_individual_mass_fraction_refined
_oxdiff_twin_reflns_isolated
_oxdiff_twin_reflns_overlapped
_twin_individual_twin_lattice_type
_twin_individual_twin_matrix_11
_twin_individual_twin_matrix_12
_twin_individual_twin_matrix_13
_twin_individual_twin_matrix_21
_twin_individual_twin_matrix_22
_twin_individual_twin_matrix_23
_twin_individual_twin_matrix_31
_twin_individual_twin_matrix_32
_twin_individual_twin_matrix_33
1 0.7804 39890 17371 ref 1.0000 0.0000 0.0000 0.0000 1.0000 0.0000 0.0000 0.0000 1.0000
2 0.2196 0 17371 nmt -1.0144 0.0140 -0.0800 0.0015 0.9940 -0.0431 0.2116 -0.2847 -0.9621

loop_
_exptl_oxdiff_crystal_face_indexfrac_h
_exptl_oxdiff_crystal_face_indexfrac_k
_exptl_oxdiff_crystal_face_indexfrac_l
_exptl_oxdiff_crystal_face_x
_exptl_oxdiff_crystal_face_y
_exptl_oxdiff_crystal_face_z
-0.0004 1.0004 -0.0004 0.0040 -0.0781 -0.0530
0.0004 -1.0004 0.0004 -0.0040 0.0781 0.0530
0.9999 -1.0024 -1.9996 -0.0113 0.1274 -0.0198
-0.9999 1.0024 1.9996 0.0113 -0.1274 0.0198
-0.9995 0.0019 1.9999 0.0073 -0.0493 0.0728
0.9995 -0.0019 -1.9999 -0.0073 0.0493 -0.0728
1.0002 -2.0028 -1.9992 -0.0153 0.2055 0.0331
-1.0002 2.0028 1.9992 0.0153 -0.2055 -0.0331
-0.9988 -1.9989 2.0007 -0.0006 0.1070 0.1788
-0.9992 -0.9985 2.0003 0.0034 0.0289 0.1258
-1.0003 0.0000 -1.0004 0.0770 0.0026 0.0018
2.0006 -1.0011 1.0011 -0.1347 0.0902 0.0256
4.3164 -7.6457 15.9386 -0.6317 0.3858 0.6724
15.5894 -3.3199 -1.0607 -0.8263 0.5060 -0.2475
-4.2312 9.5303 -8.2497 0.4563 -0.6642 -0.5921
-12.9159 6.4941 6.8543 0.5607 -0.8146 0.1485
-16.4747 -0.3030 7.1666 0.7180 -0.3412 0.6067
-11.1623 5.5838 -10.7217 0.8705 -0.4149 -0.2647
1.8653 7.1626 -19.9925 0.3916 -0.1876 -0.9008
13.4671 -1.6242 11.2702 -0.9915 0.1299 0.0091
11.8554 2.7434 14.0562 -0.9523 -0.2828 -0.1150
7.5770 0.0898 21.6862 -0.9097 -0.2697 0.3156
-13.6891 -1.1456 -10.9709 0.9856 0.0780 0.1503
13.9389 1.3658 10.1537 -0.9792 -0.0774 -0.1878
11.6028 -0.3115 15.8484 -0.9923 -0.0788 0.0957
-3.6832 -0.5792 -25.0251 0.7760 0.4225 -0.4683
-10.1265 -4.6838 -14.7457 0.8677 0.4716 0.1573
